data_4311142
loop_
_publ_author_name
'Liang Zhao'
'Zhiqiang Xu'
'Hilde Grove'
'Victoria A. Milway'
'Louise N. Dawe'
'Tareque S. M. Abedin'
'Laurence K. Thompson'
'Timothy L. Kelly'
'Rosemary G. Harvey'
'David O. Miller'
'Laura Weeks'
'Joseph G. Shapter'
'Kenneth J. Pope'

_publ_section_title
;
 Supramolecular Mn(II) and Mn(II)/Mn(III) Grid Complexes with
 [Mn9(\m2-O)12] Core Structures. Structural, Magnetic, and Redox
 Properties and Surface Studies
;
_journal_name_full 'Inorganic Chemistry'
_journal_page_first 3812
_journal_page_last 3824
_journal_paper_doi 10.1021/ic030319v
_journal_volume 43
_journal_year 2004
_chemical_formula_sum 'C186 H138 Mn9 N46 O30'
_chemical_formula_weight 3991.88
_chemical_name_systematic
;
   ?
;
_space_group_IT_number 92
_symmetry_cell_setting tetragonal
_symmetry_space_group_name_Hall 'P 4abw 2nw'
_symmetry_space_group_name_H-M 'P 41 21 2'
_atom_sites_solution_hydrogens geom
_atom_sites_solution_primary direct
_atom_sites_solution_secondary difmap
_audit_creation_method SHELXL-97
_cell_angle_alpha 90.00
_cell_angle_beta 90.00
_cell_angle_gamma 90.00
_cell_formula_units_Z 4
_cell_length_a 20.2791(10)
_cell_length_b 20.2791(10)
_cell_length_c 54.873(6)
_cell_measurement_reflns_used 7507
_cell_measurement_temperature 193(2)
_cell_measurement_theta_max 23.929
_cell_measurement_theta_min 2.141
_cell_volume 22566(3)
_computing_cell_refinement 'Bruker SAINT (Bruker, 1997)'
_computing_data_collection 'Bruker SMART (Bruker, 1997)'
_computing_data_reduction 'Bruker SAINT (Bruker, 1997)'
_computing_molecular_graphics 'teXsan for Windows (MSC, 1997)'
_computing_publication_material 'teXsan for Windows (MSC, 1997)'
_computing_structure_refinement 'SHELXL-97 (Sheldrick, 1997)'
_computing_structure_solution 'SHELXS-97 (Sheldrick, 1990)'
_diffrn_ambient_temperature 193(2)
_diffrn_detector_area_resol_mean 8.192
_diffrn_measured_fraction_theta_full 0.994
_diffrn_measured_fraction_theta_max 0.994
_diffrn_measurement_device_type 'Bruker PLATFORM diffractometer/SMART 1000 CCD area detector'
_diffrn_measurement_method '\w scans'
_diffrn_radiation_monochromator graphite
_diffrn_radiation_source 'fine-focus sealed tube'
_diffrn_radiation_type MoK\a
_diffrn_radiation_wavelength 0.71073
_diffrn_reflns_av_R_equivalents 0.1154
_diffrn_reflns_av_sigmaI/netI 0.0995
_diffrn_reflns_limit_h_max 25
_diffrn_reflns_limit_h_min -25
_diffrn_reflns_limit_k_max 24
_diffrn_reflns_limit_k_min -25
_diffrn_reflns_limit_l_max 9
_diffrn_reflns_limit_l_min -68
_diffrn_reflns_number 125625
_diffrn_reflns_theta_full 26.44
_diffrn_reflns_theta_max 26.44
_diffrn_reflns_theta_min 1.07
_diffrn_standards_decay_% 0
_diffrn_standards_interval_time 0
_diffrn_standards_number 0
_exptl_absorpt_coefficient_mu 0.554
_exptl_absorpt_correction_T_max 0.8557
_exptl_absorpt_correction_T_min 0.6780
_exptl_absorpt_correction_type empirical
_exptl_absorpt_process_details 'SADABS (Sheldrick, 1996)'
_exptl_crystal_colour red-brown
_exptl_crystal_density_diffrn 1.175
_exptl_crystal_density_method 'not measured'
_exptl_crystal_description prism
_exptl_crystal_F_000 8164
_exptl_crystal_size_max 0.76
_exptl_crystal_size_mid 0.30
_exptl_crystal_size_min 0.29
_refine_diff_density_max 1.161
_refine_diff_density_min -0.843
_refine_diff_density_rms 0.227
_refine_ls_abs_structure_details 'Flack H D (1983), Acta Cryst. A39, 876-881'
_refine_ls_abs_structure_Flack 0.07(3)
_refine_ls_extinction_method none
_refine_ls_goodness_of_fit_ref 1.117
_refine_ls_hydrogen_treatment mixed
_refine_ls_matrix_type full
_refine_ls_number_parameters 1175
_refine_ls_number_reflns 23102
_refine_ls_number_restraints 0
_refine_ls_restrained_S_all 1.117
_refine_ls_R_factor_all 0.1503
_refine_ls_R_factor_gt 0.1106
_refine_ls_shift/su_max 0.004
_refine_ls_shift/su_mean 0.000
_refine_ls_structure_factor_coef Fsqd
_refine_ls_weighting_details 'calc w=1/[\s^2^(Fo^2^)+(0.2000P)^2^+0.0000P] where P=(Fo^2^+2Fc^2^)/3'
_refine_ls_weighting_scheme calc
_refine_ls_wR_factor_gt 0.3011
_refine_ls_wR_factor_ref 0.3229
_reflns_number_gt 15252
_reflns_number_total 23102
_reflns_threshold_expression >2sigma(I)
_cod_data_source_file ic030319v_4.cif
_cod_data_source_block shelxl(4)
_cod_depositor_comments
;
The following automatic conversions were performed:
'_symmetry_cell_setting' value 'Tetragonal' changed to 'tetragonal'
according to '/home/saulius/struct/CIF-dictionaries/cif_core.dic'
dictionary named 'cif_core.dic' version 2.4.1 from 2010-06-29.

Automatic conversion script
Id: cif_fix_enum 1527 2010-12-29 10:47:43Z saulius 
;
_cod_database_code 4311142

loop_
_symmetry_equiv_pos_as_xyz
'x, y, z'
'-x, -y, z+1/2'
'-y+1/2, x+1/2, z+1/4'
'y+1/2, -x+1/2, z+3/4'
'y, x, -z'
'-y, -x, -z+1/2'
'-x+1/2, y+1/2, -z+1/4'
'x+1/2, -y+1/2, -z+3/4'

loop_
_atom_site_label
_atom_site_type_symbol
_atom_site_fract_x
_atom_site_fract_y
_atom_site_fract_z
_atom_site_U_iso_or_equiv
_atom_site_adp_type
_atom_site_occupancy
_atom_site_symmetry_multiplicity
_atom_site_calc_flag
_atom_site_refinement_flags
_atom_site_disorder_assembly
_atom_site_disorder_group
Mn1 Mn 1.03425(7) 0.67948(7) 0.05985(3) 0.0360(3) Uani 1 1 d . . .
Mn2 Mn 0.86764(6) 0.67046(6) 0.02247(2) 0.0293(3) Uani 1 1 d . . .
Mn3 Mn 0.68263(6) 0.68263(6) 0.0000 0.0315(4) Uani 1 2 d S . .
Mn4 Mn 1.01842(6) 0.86305(6) 0.03871(2) 0.0306(3) Uani 1 1 d . . .
Mn5 Mn 0.85511(6) 0.85511(6) 0.0000 0.0262(4) Uani 1 2 d S . .
Mn6 Mn 1.02433(7) 1.02433(7) 0.0000 0.0342(4) Uani 1 2 d S . .
O1 O 0.9776(3) 0.6652(3) 0.02705(12) 0.0378(14) Uani 1 1 d . . .
O2 O 0.7872(3) 0.6686(3) -0.00583(10) 0.0359(14) Uani 1 1 d . . .
O3 O 0.9630(3) 0.8418(3) 0.00624(10) 0.0317(13) Uani 1 1 d . . .
O4 O 0.9985(3) 0.7796(3) 0.06410(12) 0.0394(15) Uani 1 1 d . . .
O5 O 0.9941(3) 0.9676(3) 0.03171(11) 0.0376(14) Uani 1 1 d . . .
O6 O 0.8422(3) 0.7739(3) 0.02706(10) 0.0308(13) Uani 1 1 d . . .
O7 O 0.7375(8) 0.4400(8) 0.1130(3) 0.139(5) Uiso 1 1 d . . .
O8 O 0.6979(8) 0.3659(8) 0.0934(3) 0.136(5) Uiso 1 1 d . . .
O9 O 0.7958(11) 0.3486(10) 0.1093(4) 0.184(7) Uiso 1 1 d . . .
O10 O 0.4011(11) 0.9395(12) 0.0095(4) 0.198(8) Uiso 1 1 d . . .
O11 O 0.3845(14) 0.9001(14) 0.0443(5) 0.245(11) Uiso 1 1 d . . .
O12 O 0.4514(12) 0.8344(12) 0.0199(4) 0.206(8) Uiso 1 1 d . . .
O13 O 0.6107(9) 0.9373(9) 0.1153(3) 0.158(6) Uiso 1 1 d . . .
O14 O 0.3517(16) 0.3088(16) 0.1026(6) 0.144(10) Uiso 0.50 1 d P . .
O15 O 0.154(2) 0.165(2) 0.1014(8) 0.202(16) Uiso 0.50 1 d P . .
O16 O 0.1041(19) 0.041(2) 0.1077(7) 0.179(14) Uiso 0.50 1 d P . .
O18 O 0.133(2) 0.293(2) 0.1192(7) 0.185(15) Uiso 0.50 1 d P . .
N1 N 1.1405(4) 0.6898(5) 0.07396(17) 0.053(2) Uani 1 1 d . . .
N2 N 1.1022(4) 0.6442(4) 0.03212(16) 0.0439(19) Uani 1 1 d . . .
N3 N 1.0748(3) 0.6227(4) 0.00945(15) 0.0393(18) Uani 1 1 d . . .
N4 N 0.9092(3) 0.6340(4) -0.01161(13) 0.0354(17) Uani 1 1 d . . .
N5 N 1.1224(4) 0.8709(4) 0.05392(15) 0.0425(19) Uani 1 1 d . . .
N6 N 1.0867(3) 0.8153(4) 0.01249(14) 0.0377(18) Uani 1 1 d . . .
N7 N 1.0605(3) 0.7991(4) -0.01030(13) 0.0316(16) Uani 1 1 d . . .
N8 N 1.1280(4) 1.0249(4) 0.01561(15) 0.046(2) Uani 1 1 d . . .
N9 N 1.0297(4) 0.5766(4) 0.07700(17) 0.048(2) Uani 1 1 d . . .
N10 N 0.9896(4) 0.6880(4) 0.09578(15) 0.0407(18) Uani 1 1 d . . .
N11 N 0.9656(4) 0.7504(4) 0.10326(14) 0.0413(18) Uani 1 1 d . . .
N12 N 0.9651(3) 0.9002(3) 0.06990(13) 0.0315(16) Uani 1 1 d . . .
N13 N 0.9549(4) 1.0650(4) 0.04826(13) 0.0397(19) Uani 1 1 d . . .
N14 N 0.9745(4) 1.0893(4) 0.02585(14) 0.0388(17) Uani 1 1 d . . .
N15 N 0.8615(4) 0.5710(3) 0.04164(14) 0.0356(16) Uani 1 1 d . . .
N16 N 0.8297(4) 0.6841(3) 0.06034(12) 0.0330(16) Uani 1 1 d . . .
N17 N 0.8066(4) 0.7472(3) 0.06576(13) 0.0373(18) Uani 1 1 d . . .
N18 N 0.8085(3) 0.8957(3) 0.03203(12) 0.0276(15) Uani 1 1 d . . .
N19 N 0.6840(4) 0.5825(4) 0.01856(14) 0.0389(18) Uani 1 1 d . . .
N20 N 0.6504(4) 0.6971(3) 0.03756(14) 0.0337(16) Uani 1 1 d . . .
N21 N 0.6298(4) 0.7585(4) 0.04437(14) 0.0391(18) Uani 1 1 d . . .
N22 N 0.7463(9) 0.3838(9) 0.1046(3) 0.117(5) Uiso 1 1 d . . .
N23 N 0.4074(11) 0.8878(12) 0.0223(4) 0.150(7) Uiso 1 1 d . . .
C1 C 1.1560(6) 0.7114(6) 0.0952(2) 0.064(3) Uani 1 1 d . . .
C2 C 1.2179(8) 0.7040(11) 0.1067(3) 0.102(6) Uani 1 1 d . . .
C3 C 1.2629(8) 0.6605(9) 0.0926(4) 0.104(6) Uani 1 1 d . . .
C4 C 1.2498(6) 0.6419(8) 0.0714(2) 0.071(4) Uani 1 1 d . . .
C5 C 1.1857(5) 0.6565(5) 0.0603(2) 0.053(3) Uani 1 1 d . . .
C6 C 1.1651(5) 0.6344(5) 0.0368(2) 0.051(3) Uani 1 1 d . . .
C7 C 1.2112(5) 0.5993(7) 0.0189(2) 0.060(3) Uani 1 1 d . . .
C8 C 1.2721(5) 0.6283(7) 0.0138(2) 0.071(4) Uani 1 1 d . . .
C9 C 1.3163(8) 0.5993(10) -0.0020(4) 0.105(6) Uani 1 1 d . . .
C10 C 1.3001(9) 0.5355(15) -0.0114(4) 0.141(10) Uani 1 1 d . . .
C11 C 1.2425(8) 0.5091(8) -0.0051(3) 0.089(5) Uani 1 1 d . . .
C12 C 1.1973(7) 0.5419(7) 0.0080(3) 0.078(4) Uani 1 1 d . . .
C13 C 1.0133(4) 0.6369(4) 0.00947(16) 0.0358(19) Uani 1 1 d . . .
C14 C 0.9741(4) 0.6164(5) -0.01242(16) 0.036(2) Uani 1 1 d . . .
C15 C 1.0001(5) 0.5791(6) -0.0316(2) 0.054(3) Uani 1 1 d . . .
C16 C 0.9575(6) 0.5663(6) -0.0516(2) 0.063(3) Uani 1 1 d . . .
C17 C 0.8930(6) 0.5868(6) -0.0510(2) 0.055(3) Uani 1 1 d . . .
C18 C 0.8699(5) 0.6195(4) -0.03011(14) 0.0328(19) Uani 1 1 d . . .
C19 C 0.8005(4) 0.6398(4) -0.02694(17) 0.037(2) Uani 1 1 d . . .
C20 C 1.1367(6) 0.8939(6) 0.0747(2) 0.058(3) Uani 1 1 d . . .
C21 C 1.1975(7) 0.8827(8) 0.0864(3) 0.080(4) Uani 1 1 d . . .
C22 C 1.2442(6) 0.8440(7) 0.0736(2) 0.066(3) Uani 1 1 d . . .
C23 C 1.2320(5) 0.8224(6) 0.05086(19) 0.050(3) Uani 1 1 d . . .
C24 C 1.1707(5) 0.8354(5) 0.04006(18) 0.042(2) Uani 1 1 d . . .
C25 C 1.1493(4) 0.8148(5) 0.01599(19) 0.041(2) Uani 1 1 d . . .
C26 C 1.1986(4) 0.7901(5) -0.00168(18) 0.042(2) Uani 1 1 d . . .
C27 C 1.2588(5) 0.8226(6) -0.0044(2) 0.051(3) Uani 1 1 d . . .
C28 C 1.3048(5) 0.8043(7) -0.0230(3) 0.070(4) Uani 1 1 d . . .
C29 C 1.2902(6) 0.7574(8) -0.0386(2) 0.068(4) Uani 1 1 d . . .
C30 C 1.2312(5) 0.7234(7) -0.0368(2) 0.064(3) Uani 1 1 d . . .
C31 C 1.1856(5) 0.7396(5) -0.0186(2) 0.052(3) Uani 1 1 d . . .
C32 C 0.9963(4) 0.8116(4) -0.01082(16) 0.0307(18) Uani 1 1 d . . .
C33 C 1.1435(5) 1.0428(6) 0.0380(2) 0.057(3) Uani 1 1 d . . .
C34 C 1.2086(8) 1.0344(9) 0.0482(3) 0.091(5) Uani 1 1 d . . .
C35 C 1.2576(6) 1.0107(8) 0.0324(3) 0.078(4) Uani 1 1 d . . .
C36 C 1.2424(5) 0.9954(6) 0.0087(2) 0.052(3) Uani 1 1 d . . .
C37 C 1.1761(5) 1.0029(5) 0.0012(2) 0.047(2) Uani 1 1 d . . .
C38 C 1.0508(6) 0.5223(5) 0.0671(2) 0.057(3) Uani 1 1 d . . .
C39 C 1.0608(9) 0.4629(6) 0.0790(3) 0.089(5) Uani 1 1 d . . .
C40 C 1.0470(10) 0.4643(7) 0.1038(3) 0.103(6) Uani 1 1 d . . .
C41 C 1.0257(6) 0.5195(6) 0.1154(3) 0.065(3) Uani 1 1 d . . .
C42 C 1.0152(5) 0.5763(4) 0.10130(19) 0.043(2) Uani 1 1 d . . .
C43 C 0.9887(5) 0.6413(5) 0.1118(2) 0.047(2) Uani 1 1 d . . .
C44 C 0.9693(5) 0.6468(5) 0.1379(2) 0.048(2) Uani 1 1 d . . .
C45 C 0.9229(6) 0.6055(6) 0.1479(2) 0.056(3) Uani 1 1 d . . .
C46 C 0.9063(7) 0.6140(7) 0.1715(2) 0.070(4) Uani 1 1 d . . .
C47 C 0.9360(9) 0.6633(7) 0.1863(3) 0.083(4) Uani 1 1 d . . .
C48 C 0.9809(14) 0.7020(8) 0.1758(3) 0.132(9) Uani 1 1 d . . .
C49 C 1.0003(8) 0.6947(7) 0.1521(2) 0.079(4) Uani 1 1 d . . .
C50 C 0.9733(4) 0.7914(4) 0.08488(15) 0.0308(18) Uani 1 1 d . . .
C51 C 0.9505(4) 0.8596(4) 0.08925(17) 0.036(2) Uani 1 1 d . . .
C52 C 0.9183(6) 0.8838(5) 0.10957(17) 0.049(3) Uani 1 1 d . . .
C53 C 0.8998(6) 0.9505(6) 0.1105(2) 0.060(3) Uani 1 1 d . . .
C54 C 0.9151(6) 0.9922(5) 0.0911(2) 0.051(3) Uani 1 1 d . . .
C55 C 0.9466(4) 0.9657(4) 0.07096(16) 0.034(2) Uani 1 1 d . . .
C56 C 0.9676(4) 1.0025(4) 0.04836(15) 0.0320(19) Uani 1 1 d . . .
C57 C 0.9800(5) 1.1547(5) 0.02474(18) 0.046(2) Uani 1 1 d . . .
C58 C 0.9716(7) 1.2016(5) 0.04336(19) 0.054(3) Uani 1 1 d . . .
C59 C 0.9097(7) 1.2106(6) 0.0543(2) 0.060(3) Uani 1 1 d . . .
C60 C 0.8994(10) 1.2560(8) 0.0734(3) 0.096(6) Uani 1 1 d . . .
C61 C 0.9542(12) 1.2926(6) 0.0807(2) 0.093(6) Uani 1 1 d . . .
C62 C 1.0209(13) 1.2847(7) 0.0712(3) 0.119(8) Uani 1 1 d . . .
C63 C 1.0242(9) 1.2411(7) 0.0508(3) 0.091(5) Uani 1 1 d . . .
C64 C 0.8846(5) 0.5149(5) 0.03173(19) 0.044(2) Uani 1 1 d . . .
C65 C 0.8990(5) 0.4578(4) 0.0464(2) 0.049(3) Uani 1 1 d . . .
C66 C 0.8890(6) 0.4600(5) 0.0717(2) 0.055(3) Uani 1 1 d . . .
C67 C 0.8653(5) 0.5185(5) 0.08133(18) 0.044(2) Uani 1 1 d . . .
C68 C 0.8501(4) 0.5721(4) 0.06667(19) 0.038(2) Uani 1 1 d . . .
C69 C 0.8238(5) 0.6373(5) 0.07527(17) 0.041(2) Uani 1 1 d . . .
C70 C 0.7984(5) 0.6427(5) 0.10087(17) 0.043(2) Uani 1 1 d . . .
C71 C 0.7586(5) 0.5907(5) 0.1106(2) 0.046(2) Uani 1 1 d . . .
C72 C 0.7320(6) 0.5963(6) 0.1342(2) 0.060(3) Uani 1 1 d . . .
C73 C 0.7458(7) 0.6510(7) 0.1479(2) 0.076(4) Uani 1 1 d . . .
C74 C 0.7850(6) 0.7025(6) 0.1389(2) 0.057(3) Uani 1 1 d . . .
C75 C 0.8112(5) 0.6982(4) 0.11545(17) 0.039(2) Uani 1 1 d . . .
C76 C 0.8149(4) 0.7872(4) 0.04748(15) 0.0261(17) Uani 1 1 d . . .
C77 C 0.7951(4) 0.8569(4) 0.05160(15) 0.0326(19) Uani 1 1 d . . .
C78 C 0.7625(6) 0.8814(5) 0.07189(19) 0.050(3) Uani 1 1 d . . .
C79 C 0.7448(6) 0.9476(5) 0.07220(18) 0.050(3) Uani 1 1 d . . .
C80 C 0.7601(5) 0.9878(4) 0.05297(17) 0.041(2) Uani 1 1 d . . .
C81 C 0.7931(4) 0.9612(4) 0.03305(15) 0.0274(17) Uani 1 1 d . . .
C82 C 0.7088(6) 0.5283(5) 0.0096(2) 0.054(3) Uani 1 1 d . . .
C83 C 0.7172(6) 0.4686(5) 0.0225(2) 0.058(3) Uani 1 1 d . . .
C84 C 0.6994(7) 0.4696(5) 0.0467(2) 0.066(3) Uani 1 1 d . . .
C85 C 0.6751(6) 0.5250(5) 0.05730(18) 0.049(2) Uani 1 1 d . . .
C86 C 0.6671(4) 0.5820(4) 0.04304(18) 0.037(2) Uani 1 1 d . . .
C87 C 0.6434(5) 0.6486(5) 0.05260(17) 0.042(2) Uani 1 1 d . . .
C88 C 0.6161(5) 0.6522(5) 0.07712(18) 0.043(2) Uani 1 1 d . . .
C89 C 0.5656(6) 0.6066(6) 0.08495(19) 0.055(3) Uani 1 1 d . . .
C90 C 0.5405(7) 0.6147(7) 0.1078(2) 0.071(4) Uani 1 1 d . . .
C91 C 0.5618(8) 0.6653(6) 0.1238(2) 0.073(4) Uani 1 1 d . . .
C92 C 0.6093(6) 0.7069(6) 0.1159(2) 0.059(3) Uani 1 1 d . . .
C93 C 0.6369(5) 0.7018(5) 0.09375(19) 0.047(2) Uani 1 1 d . . .
H1 H 1.1222 0.7336 0.1046 0.073 Uiso 1 1 d . . .
H2 H 1.2280 0.7260 0.1219 0.103 Uiso 1 1 d . . .
H3 H 1.3033 0.6463 0.1010 0.121 Uiso 1 1 d . . .
H4 H 1.2816 0.6165 0.0618 0.085 Uiso 1 1 d . . .
H5 H 1.2846 0.6687 0.0224 0.075 Uiso 1 1 d . . .
H6 H 1.3589 0.6192 -0.0067 0.115 Uiso 1 1 d . . .
H7 H 1.3301 0.5149 -0.0213 0.140 Uiso 1 1 d . . .
H8 H 1.2338 0.4658 -0.0114 0.110 Uiso 1 1 d . . .
H9 H 1.1533 0.5253 0.0100 0.086 Uiso 1 1 d . . .
H10 H 1.0443 0.5647 -0.0314 0.062 Uiso 1 1 d . . .
H11 H 0.9746 0.5403 -0.0650 0.075 Uiso 1 1 d . . .
H12 H 0.8654 0.5787 -0.0644 0.061 Uiso 1 1 d . . .
H13 H 1.1047 0.9176 0.0833 0.068 Uiso 1 1 d . . .
H14 H 1.2070 0.9023 0.1023 0.091 Uiso 1 1 d . . .
H15 H 1.2871 0.8352 0.0804 0.081 Uiso 1 1 d . . .
H16 H 1.2646 0.7975 0.0422 0.055 Uiso 1 1 d . . .
H17 H 1.2686 0.8569 0.0065 0.055 Uiso 1 1 d . . .
H18 H 1.3470 0.8261 -0.0224 0.082 Uiso 1 1 d . . .
H19 H 1.3202 0.7483 -0.0516 0.076 Uiso 1 1 d . . .
H20 H 1.2230 0.6884 -0.0474 0.077 Uiso 1 1 d . . .
H21 H 1.1448 0.7163 -0.0171 0.059 Uiso 1 1 d . . .
H22 H 1.1108 1.0625 0.0482 0.067 Uiso 1 1 d . . .
H23 H 1.2182 1.0482 0.0630 0.102 Uiso 1 1 d . . .
H24 H 1.2996 1.0040 0.0393 0.084 Uiso 1 1 d . . .
H25 H 1.2755 0.9790 -0.0022 0.062 Uiso 1 1 d . . .
H26 H 1.0598 0.5227 0.0499 0.064 Uiso 1 1 d . . .
H27 H 1.0787 0.4241 0.0719 0.099 Uiso 1 1 d . . .
H28 H 1.0536 0.4259 0.1135 0.105 Uiso 1 1 d . . .
H29 H 1.0158 0.5199 0.1326 0.070 Uiso 1 1 d . . .
H30 H 0.9004 0.5730 0.1378 0.068 Uiso 1 1 d . . .
H31 H 0.8757 0.5860 0.1795 0.078 Uiso 1 1 d . . .
H32 H 0.9243 0.6657 0.2023 0.096 Uiso 1 1 d . . .
H33 H 0.9936 0.7381 0.1856 0.123 Uiso 1 1 d . . .
H34 H 1.0368 0.7215 0.1460 0.088 Uiso 1 1 d . . .
H35 H 0.9073 0.8556 0.1227 0.057 Uiso 1 1 d . . .
H36 H 0.8776 0.9669 0.1243 0.063 Uiso 1 1 d . . .
H37 H 0.9043 1.0377 0.0917 0.055 Uiso 1 1 d . . .
H38 H 0.8729 1.1847 0.0487 0.077 Uiso 1 1 d . . .
H39 H 0.8579 1.2629 0.0812 0.097 Uiso 1 1 d . . .
H40 H 0.9479 1.3266 0.0919 0.089 Uiso 1 1 d . . .
H41 H 1.0546 1.3078 0.0787 0.106 Uiso 1 1 d . . .
H42 H 1.0647 1.2374 0.0425 0.101 Uiso 1 1 d . . .
H43 H 0.8937 0.5142 0.0147 0.047 Uiso 1 1 d . . .
H44 H 0.9137 0.4186 0.0383 0.060 Uiso 1 1 d . . .
H45 H 0.8970 0.4219 0.0817 0.062 Uiso 1 1 d . . .
H46 H 0.8611 0.5224 0.0985 0.053 Uiso 1 1 d . . .
H47 H 0.7541 0.5509 0.1019 0.057 Uiso 1 1 d . . .
H48 H 0.7016 0.5641 0.1401 0.067 Uiso 1 1 d . . .
H49 H 0.7286 0.6556 0.1637 0.078 Uiso 1 1 d . . .
H50 H 0.7945 0.7386 0.1485 0.066 Uiso 1 1 d . . .
H51 H 0.8368 0.7333 0.1094 0.048 Uiso 1 1 d . . .
H52 H 0.7527 0.8537 0.0853 0.053 Uiso 1 1 d . . .
H53 H 0.7203 0.9640 0.0860 0.052 Uiso 1 1 d . . .
H54 H 0.7509 1.0344 0.0537 0.049 Uiso 1 1 d . . .
H55 H 0.7215 0.5277 -0.0071 0.063 Uiso 1 1 d . . .
H56 H 0.7369 0.4310 0.0149 0.066 Uiso 1 1 d . . .
H57 H 0.7040 0.4301 0.0564 0.074 Uiso 1 1 d . . .
H58 H 0.6644 0.5267 0.0742 0.057 Uiso 1 1 d . . .
H59 H 0.5511 0.5735 0.0745 0.060 Uiso 1 1 d . . .
H60 H 0.5074 0.5858 0.1135 0.079 Uiso 1 1 d . . .
H61 H 0.5408 0.6690 0.1394 0.076 Uiso 1 1 d . . .
H62 H 0.6277 0.7374 0.1272 0.079 Uiso 1 1 d . . .
H63 H 0.6700 0.7326 0.0887 0.056 Uiso 1 1 d . . .
H64 H 0.5739 0.9088 0.1112 0.076 Uiso 1 1 d . . .
H65 H 0.6448 0.9208 0.1034 0.076 Uiso 1 1 d . . .
H66 H 0.3121 0.2814 0.1009 0.076 Uiso 0.50 1 d P . .
H67 H 0.3364 0.3489 0.1087 0.076 Uiso 0.50 1 d P . .
H68 H 0.2013 0.1845 0.0997 0.076 Uiso 0.50 1 d P . .
H69 H 0.1324 0.2090 0.1056 0.076 Uiso 0.50 1 d P . .
H70 H 0.1267 0.2493 0.1164 0.076 Uiso 0.50 1 d P . .
H71 H 0.1790 0.3028 0.1175 0.076 Uiso 0.50 1 d P . .
H72 H 0.1448 0.0686 0.1029 0.076 Uiso 0.50 1 d P . .
H73 H 0.0732 0.0861 0.0982 0.076 Uiso 0.50 1 d P . .

loop_
_atom_site_aniso_label
_atom_site_aniso_U_11
_atom_site_aniso_U_22
_atom_site_aniso_U_33
_atom_site_aniso_U_23
_atom_site_aniso_U_13
_atom_site_aniso_U_12
Mn1 0.0340(7) 0.0303(7) 0.0436(8) -0.0028(6) 0.0020(6) 0.0029(6)
Mn2 0.0284(7) 0.0253(6) 0.0342(7) -0.0046(5) 0.0049(5) 0.0046(5)
Mn3 0.0286(6) 0.0286(6) 0.0374(10) -0.0051(6) 0.0051(6) 0.0051(7)
Mn4 0.0290(7) 0.0305(7) 0.0323(6) -0.0039(5) 0.0034(5) 0.0018(5)
Mn5 0.0252(5) 0.0252(5) 0.0282(8) -0.0046(5) 0.0046(5) 0.0047(7)
Mn6 0.0336(6) 0.0336(6) 0.0352(10) -0.0048(6) 0.0048(6) -0.0009(8)
O1 0.030(3) 0.033(3) 0.050(4) -0.011(3) 0.001(3) 0.000(3)
O2 0.041(3) 0.034(3) 0.033(3) -0.009(3) 0.001(3) 0.004(3)
O3 0.028(3) 0.028(3) 0.039(3) -0.006(3) 0.004(3) 0.004(2)
O4 0.038(3) 0.028(3) 0.053(4) 0.005(3) 0.010(3) 0.003(3)
O5 0.043(4) 0.031(3) 0.040(3) -0.008(3) 0.008(3) 0.004(3)
O6 0.029(3) 0.031(3) 0.032(3) 0.002(2) 0.007(2) -0.002(2)
N1 0.039(5) 0.054(5) 0.067(6) -0.007(5) -0.020(4) 0.002(4)
N2 0.035(4) 0.036(4) 0.061(5) 0.006(4) 0.005(4) 0.008(3)
N3 0.023(4) 0.045(5) 0.049(4) -0.001(4) -0.001(3) 0.005(3)
N4 0.027(4) 0.042(4) 0.038(4) -0.002(3) 0.015(3) 0.006(3)
N5 0.028(4) 0.048(5) 0.052(5) -0.015(4) 0.006(4) 0.001(3)
N6 0.027(4) 0.038(4) 0.048(4) -0.014(4) -0.003(3) 0.008(3)
N7 0.023(3) 0.041(4) 0.031(4) -0.012(3) -0.004(3) 0.001(3)
N8 0.030(4) 0.057(5) 0.050(5) 0.003(4) -0.011(4) -0.014(4)
N9 0.049(5) 0.031(4) 0.065(6) 0.001(4) -0.003(4) -0.002(4)
N10 0.039(4) 0.034(4) 0.050(5) 0.005(4) 0.002(4) 0.000(3)
N11 0.047(5) 0.038(4) 0.039(4) 0.003(3) -0.001(4) 0.004(4)
N12 0.028(4) 0.033(4) 0.033(4) -0.002(3) -0.002(3) -0.004(3)
N13 0.053(5) 0.037(4) 0.029(4) 0.001(3) 0.016(3) 0.005(4)
N14 0.046(5) 0.029(4) 0.041(4) 0.005(3) -0.002(4) 0.002(3)
N15 0.035(4) 0.025(4) 0.048(4) 0.001(3) -0.002(4) 0.003(3)
N16 0.046(4) 0.023(3) 0.030(4) 0.000(3) 0.003(3) 0.005(3)
N17 0.049(5) 0.027(4) 0.037(4) -0.004(3) 0.014(4) 0.013(3)
N18 0.031(4) 0.026(3) 0.026(3) -0.008(3) 0.001(3) -0.001(3)
N19 0.036(4) 0.037(4) 0.044(4) 0.004(3) 0.007(4) -0.001(3)
N20 0.038(4) 0.025(4) 0.038(4) -0.003(3) 0.003(3) -0.005(3)
N21 0.045(5) 0.034(4) 0.039(4) 0.000(3) 0.006(4) 0.014(3)
C1 0.065(8) 0.062(7) 0.065(7) -0.013(6) -0.015(6) 0.013(6)
C2 0.061(9) 0.164(17) 0.080(10) -0.035(11) -0.031(8) 0.011(10)
C3 0.078(10) 0.113(14) 0.119(14) -0.011(11) -0.053(10) 0.026(9)
C4 0.046(7) 0.100(10) 0.066(8) 0.001(8) -0.005(6) 0.021(7)
C5 0.041(6) 0.055(6) 0.064(7) 0.010(5) -0.012(5) 0.005(5)
C6 0.039(5) 0.035(5) 0.079(7) 0.010(5) 0.000(5) -0.002(4)
C7 0.034(6) 0.087(9) 0.060(7) 0.009(7) 0.003(5) 0.027(6)
C8 0.037(6) 0.093(10) 0.083(9) 0.031(8) 0.006(6) 0.025(6)
C9 0.057(9) 0.142(16) 0.116(14) -0.002(13) 0.042(9) 0.028(10)
C10 0.075(12) 0.25(3) 0.102(13) -0.048(16) -0.005(10) 0.087(16)
C11 0.070(9) 0.108(12) 0.088(10) -0.018(9) 0.017(8) 0.031(9)
C12 0.072(9) 0.078(9) 0.085(9) -0.020(8) -0.002(7) 0.050(7)
C13 0.036(5) 0.029(4) 0.043(5) -0.002(4) 0.003(4) 0.002(4)
C14 0.028(4) 0.040(5) 0.040(5) -0.005(4) 0.007(4) 0.009(4)
C15 0.044(6) 0.067(7) 0.051(6) -0.014(5) 0.000(5) 0.016(5)
C16 0.053(7) 0.070(8) 0.067(7) -0.029(6) 0.015(6) 0.010(6)
C17 0.048(6) 0.067(7) 0.048(6) -0.014(5) -0.003(5) 0.017(6)
C18 0.040(5) 0.037(5) 0.021(4) 0.006(3) 0.001(4) 0.010(4)
C19 0.037(5) 0.029(4) 0.044(5) -0.007(4) 0.014(4) 0.005(4)
C20 0.054(7) 0.066(7) 0.052(6) -0.019(6) -0.007(5) 0.002(6)
C21 0.065(8) 0.111(12) 0.064(8) -0.012(8) -0.019(7) 0.007(8)
C22 0.041(6) 0.079(9) 0.078(8) 0.011(7) -0.028(6) -0.008(6)
C23 0.032(5) 0.074(7) 0.046(6) -0.002(5) -0.011(4) 0.003(5)
C24 0.031(5) 0.051(6) 0.045(5) 0.002(5) -0.009(4) -0.003(4)
C25 0.025(4) 0.044(5) 0.055(6) -0.005(5) -0.005(4) -0.002(4)
C26 0.021(4) 0.056(6) 0.048(5) 0.008(5) 0.014(4) 0.016(4)
C27 0.033(5) 0.067(7) 0.052(6) 0.013(5) -0.002(5) 0.013(5)
C28 0.034(6) 0.090(10) 0.085(9) 0.029(8) 0.008(6) -0.002(6)
C29 0.052(7) 0.106(11) 0.048(6) 0.001(7) -0.001(6) 0.030(7)
C30 0.034(6) 0.101(10) 0.056(7) -0.011(7) 0.011(5) 0.012(6)
C31 0.036(5) 0.049(6) 0.071(7) 0.001(6) -0.006(5) 0.008(5)
C32 0.025(4) 0.023(4) 0.044(5) -0.004(4) -0.003(4) -0.001(3)
C33 0.039(6) 0.085(8) 0.048(6) -0.019(6) 0.004(5) -0.011(6)
C34 0.079(10) 0.095(11) 0.098(11) -0.024(9) 0.014(9) -0.002(9)
C35 0.045(7) 0.104(11) 0.084(9) 0.020(8) -0.029(7) -0.018(7)
C36 0.041(6) 0.059(7) 0.055(6) 0.002(5) -0.007(5) -0.003(5)
C37 0.033(5) 0.049(6) 0.059(6) 0.005(5) -0.007(5) -0.007(4)
C38 0.066(7) 0.020(5) 0.085(8) -0.005(5) 0.011(6) 0.010(5)
C39 0.122(13) 0.031(6) 0.113(12) -0.003(7) 0.019(10) -0.005(7)
C40 0.147(16) 0.048(8) 0.115(13) 0.030(8) 0.015(12) 0.043(9)
C41 0.069(8) 0.041(6) 0.086(8) 0.010(6) 0.013(7) 0.012(6)
C42 0.048(6) 0.028(5) 0.053(6) 0.003(4) 0.008(5) 0.014(4)
C43 0.046(6) 0.031(5) 0.063(6) -0.002(5) -0.003(5) 0.006(4)
C44 0.056(6) 0.028(5) 0.059(6) 0.018(5) 0.001(5) 0.000(4)
C45 0.065(7) 0.047(6) 0.057(7) 0.017(5) -0.001(6) 0.008(5)
C46 0.070(8) 0.080(9) 0.061(8) 0.039(7) 0.018(6) 0.023(7)
C47 0.120(13) 0.068(9) 0.059(8) 0.015(7) -0.004(8) 0.010(9)
C48 0.27(3) 0.075(10) 0.055(8) -0.002(8) -0.006(12) -0.069(15)
C49 0.122(13) 0.055(8) 0.061(8) 0.008(6) 0.019(8) 0.003(8)
C50 0.037(5) 0.024(4) 0.032(4) -0.003(3) 0.007(4) -0.005(4)
C51 0.035(5) 0.031(5) 0.044(5) 0.005(4) -0.001(4) -0.002(4)
C52 0.082(8) 0.037(5) 0.029(5) 0.004(4) 0.014(5) 0.012(5)
C53 0.077(8) 0.062(7) 0.041(6) -0.002(5) 0.033(6) 0.020(6)
C54 0.062(7) 0.040(6) 0.053(6) 0.005(5) 0.010(5) 0.014(5)
C55 0.040(5) 0.026(4) 0.036(5) 0.000(4) -0.001(4) 0.003(4)
C56 0.034(5) 0.034(5) 0.029(4) -0.005(4) -0.004(4) 0.001(4)
C57 0.054(6) 0.039(5) 0.045(5) 0.004(4) -0.009(5) -0.003(5)
C58 0.085(8) 0.033(5) 0.044(6) 0.001(4) 0.006(6) 0.018(6)
C59 0.076(8) 0.066(8) 0.039(6) 0.003(5) -0.004(6) 0.017(6)
C60 0.154(16) 0.064(9) 0.070(9) -0.018(8) -0.003(10) 0.066(11)
C61 0.21(2) 0.027(6) 0.039(7) -0.009(5) -0.016(10) 0.027(9)
C62 0.22(2) 0.041(8) 0.091(11) -0.031(8) 0.046(14) -0.050(11)
C63 0.117(13) 0.063(9) 0.092(10) -0.029(8) 0.003(10) -0.024(9)
C64 0.037(5) 0.036(5) 0.059(6) -0.027(5) -0.001(4) 0.010(4)
C65 0.057(6) 0.009(4) 0.080(8) -0.005(4) 0.002(6) 0.004(4)
C66 0.075(8) 0.031(5) 0.058(7) 0.001(5) -0.001(6) 0.006(5)
C67 0.051(6) 0.031(5) 0.051(6) -0.004(4) -0.001(5) 0.008(4)
C68 0.029(5) 0.023(4) 0.062(6) 0.000(4) 0.001(4) 0.005(4)
C69 0.042(5) 0.032(5) 0.048(5) -0.006(4) 0.006(4) 0.001(4)
C70 0.048(6) 0.040(5) 0.039(5) 0.012(4) 0.012(4) 0.004(4)
C71 0.047(6) 0.034(5) 0.058(6) 0.005(5) 0.020(5) -0.007(4)
C72 0.058(7) 0.044(6) 0.079(8) 0.018(6) 0.010(6) -0.006(5)
C73 0.083(9) 0.075(9) 0.069(8) 0.023(7) 0.051(7) 0.027(7)
C74 0.072(8) 0.054(7) 0.047(6) 0.001(5) 0.019(6) 0.003(6)
C75 0.042(5) 0.030(5) 0.043(5) 0.005(4) 0.012(4) -0.005(4)
C76 0.013(3) 0.025(4) 0.040(5) -0.003(3) 0.003(3) 0.006(3)
C77 0.037(5) 0.031(4) 0.030(4) 0.005(4) 0.006(4) -0.006(4)
C78 0.064(7) 0.040(5) 0.046(5) -0.006(5) 0.032(5) 0.006(5)
C79 0.075(8) 0.031(5) 0.044(5) -0.002(4) 0.021(5) 0.004(5)
C80 0.059(6) 0.024(4) 0.039(5) -0.008(4) 0.006(4) 0.018(4)
C81 0.025(4) 0.027(4) 0.030(4) 0.009(3) -0.001(3) -0.001(3)
C82 0.058(6) 0.043(6) 0.062(7) -0.015(5) 0.019(5) 0.009(5)
C83 0.062(7) 0.029(5) 0.083(8) 0.000(5) -0.006(6) 0.015(5)
C84 0.095(10) 0.028(5) 0.076(8) 0.012(5) 0.022(7) 0.000(6)
C85 0.072(7) 0.034(5) 0.042(5) 0.010(4) -0.001(5) -0.008(5)
C86 0.028(4) 0.024(4) 0.059(6) 0.000(4) -0.008(4) 0.002(3)
C87 0.038(5) 0.043(5) 0.045(5) -0.011(4) -0.001(4) 0.003(4)
C88 0.039(5) 0.044(5) 0.046(5) 0.019(4) 0.019(4) -0.002(4)
C89 0.067(7) 0.055(6) 0.044(6) -0.004(5) 0.025(5) -0.009(6)
C90 0.079(9) 0.068(8) 0.067(8) 0.011(7) 0.046(7) -0.008(7)
C91 0.107(11) 0.055(7) 0.058(7) 0.013(6) 0.041(7) 0.017(7)
C92 0.065(7) 0.062(7) 0.051(6) -0.015(6) 0.017(6) -0.012(6)
C93 0.047(6) 0.042(5) 0.053(6) -0.002(5) -0.003(5) -0.007(5)

loop_
_atom_type_symbol
_atom_type_description
_atom_type_scat_dispersion_real
_atom_type_scat_dispersion_imag
_atom_type_scat_source
C C 0.0033 0.0016 'International Tables Vol C Tables 4.2.6.8 and 6.1.1.4'
H H 0.0000 0.0000 'International Tables Vol C Tables 4.2.6.8 and 6.1.1.4'
N N 0.0061 0.0033 'International Tables Vol C Tables 4.2.6.8 and 6.1.1.4'
O O 0.0106 0.0060 'International Tables Vol C Tables 4.2.6.8 and 6.1.1.4'
Mn Mn 0.3368 0.7283 'International Tables Vol C Tables 4.2.6.8 and 6.1.1.4'

loop_
_geom_angle_atom_site_label_1
_geom_angle_atom_site_label_2
_geom_angle_atom_site_label_3
_geom_angle
_geom_angle_site_symmetry_1
_geom_angle_site_symmetry_3
_geom_angle_publ_flag
O1 Mn1 O4 92.1(2) . . ?
O1 Mn1 N2 73.1(3) . . ?
O4 Mn1 N2 126.5(3) . . ?
O1 Mn1 N10 123.0(3) . . ?
O4 Mn1 N10 71.9(3) . . ?
N2 Mn1 N10 157.5(3) . . ?
O1 Mn1 N9 101.5(3) . . ?
O4 Mn1 N9 142.7(3) . . ?
N2 Mn1 N9 90.8(3) . . ?
N10 Mn1 N9 71.5(3) . . ?
O1 Mn1 N1 142.5(3) . . ?
O4 Mn1 N1 101.1(3) . . ?
N2 Mn1 N1 70.8(3) . . ?
N10 Mn1 N1 94.5(3) . . ?
N9 Mn1 N1 89.0(3) . . ?
O6 Mn2 N4 121.2(3) . . ?
O6 Mn2 N16 72.0(2) . . ?
N4 Mn2 N16 166.7(3) . . ?
O6 Mn2 O1 105.6(2) . . ?
N4 Mn2 O1 72.3(3) . . ?
N16 Mn2 O1 104.1(3) . . ?
O6 Mn2 O2 85.6(2) . . ?
N4 Mn2 O2 71.5(2) . . ?
N16 Mn2 O2 113.2(2) . . ?
O1 Mn2 O2 142.7(2) . . ?
O6 Mn2 N15 142.0(2) . . ?
N4 Mn2 N15 96.7(3) . . ?
N16 Mn2 N15 70.2(3) . . ?
O1 Mn2 N15 87.8(3) . . ?
O2 Mn2 N15 105.3(3) . . ?
O2 Mn3 O2 106.2(3) . 5 ?
O2 Mn3 N20 71.9(2) . 5 ?
O2 Mn3 N20 116.8(2) 5 5 ?
O2 Mn3 N20 116.8(2) . . ?
O2 Mn3 N20 71.9(2) 5 . ?
N20 Mn3 N20 166.6(4) 5 . ?
O2 Mn3 N19 144.2(2) . 5 ?
O2 Mn3 N19 86.4(3) 5 5 ?
N20 Mn3 N19 72.6(3) 5 5 ?
N20 Mn3 N19 98.8(3) . 5 ?
O2 Mn3 N19 86.4(3) . . ?
O2 Mn3 N19 144.2(2) 5 . ?
N20 Mn3 N19 98.8(3) 5 . ?
N20 Mn3 N19 72.6(3) . . ?
N19 Mn3 N19 102.8(4) 5 . ?
O3 Mn4 N12 117.7(2) . . ?
O3 Mn4 O5 86.1(2) . . ?
N12 Mn4 O5 72.0(2) . . ?
O3 Mn4 N6 72.6(2) . . ?
N12 Mn4 N6 168.0(3) . . ?
O5 Mn4 N6 116.4(3) . . ?
O3 Mn4 O4 105.7(2) . . ?
N12 Mn4 O4 71.3(2) . . ?
O5 Mn4 O4 142.8(2) . . ?
N6 Mn4 O4 100.8(3) . . ?
O3 Mn4 N5 143.4(2) . . ?
N12 Mn4 N5 98.6(3) . . ?
O5 Mn4 N5 101.8(3) . . ?
N6 Mn4 N5 71.9(3) . . ?
O4 Mn4 N5 89.6(3) . . ?
N18 Mn5 N18 175.4(4) . 5 ?
N18 Mn5 O3 72.4(2) . 5 ?
N18 Mn5 O3 110.5(2) 5 5 ?
N18 Mn5 O3 110.5(2) . . ?
N18 Mn5 O3 72.4(2) 5 . ?
O3 Mn5 O3 105.1(3) 5 . ?
N18 Mn5 O6 105.3(2) . 5 ?
N18 Mn5 O6 71.9(2) 5 5 ?
O3 Mn5 O6 85.6(2) 5 5 ?
O3 Mn5 O6 144.2(2) . 5 ?
N18 Mn5 O6 71.9(2) . . ?
N18 Mn5 O6 105.3(2) 5 . ?
O3 Mn5 O6 144.2(2) 5 . ?
O3 Mn5 O6 85.6(2) . . ?
O6 Mn5 O6 105.6(3) 5 . ?
O5 Mn6 O5 110.0(3) 5 . ?
O5 Mn6 N14 116.4(3) 5 . ?
O5 Mn6 N14 70.7(2) . . ?
O5 Mn6 N14 70.7(2) 5 5 ?
O5 Mn6 N14 116.4(3) . 5 ?
N14 Mn6 N14 168.6(4) . 5 ?
O5 Mn6 N8 142.5(3) 5 . ?
O5 Mn6 N8 87.8(3) . . ?
N14 Mn6 N8 100.4(3) . . ?
N14 Mn6 N8 71.9(3) 5 . ?
O5 Mn6 N8 87.8(3) 5 5 ?
O5 Mn6 N8 142.5(3) . 5 ?
N14 Mn6 N8 71.9(3) . 5 ?
N14 Mn6 N8 100.4(3) 5 5 ?
N8 Mn6 N8 97.7(4) . 5 ?
C13 O1 Mn1 111.8(5) . . ?
C13 O1 Mn2 118.5(5) . . ?
Mn1 O1 Mn2 128.0(3) . . ?
C19 O2 Mn3 112.8(5) . . ?
C19 O2 Mn2 117.5(5) . . ?
Mn3 O2 Mn2 127.3(3) . . ?
C32 O3 Mn4 114.7(5) . . ?
C32 O3 Mn5 117.0(5) . . ?
Mn4 O3 Mn5 128.0(3) . . ?
C50 O4 Mn1 114.0(5) . . ?
C50 O4 Mn4 119.4(5) . . ?
Mn1 O4 Mn4 125.6(3) . . ?
C56 O5 Mn6 113.5(5) . . ?
C56 O5 Mn4 120.1(6) . . ?
Mn6 O5 Mn4 125.7(3) . . ?
C76 O6 Mn2 114.1(5) . . ?
C76 O6 Mn5 118.5(5) . . ?
Mn2 O6 Mn5 127.4(3) . . ?
H64 O13 H65 100.5(16) . . ?
H66 O14 H67 105(3) . . ?
H68 O15 H69 95(4) . . ?
H72 O16 H73 84(3) . . ?
H70 O18 H71 108(4) . . ?
C1 N1 C5 120.3(10) . . ?
C1 N1 Mn1 124.4(8) . . ?
C5 N1 Mn1 113.5(7) . . ?
C6 N2 N3 120.0(9) . . ?
C6 N2 Mn1 121.8(8) . . ?
N3 N2 Mn1 117.6(5) . . ?
C13 N3 N2 108.0(7) . . ?
C18 N4 C14 119.8(7) . . ?
C18 N4 Mn2 120.0(5) . . ?
C14 N4 Mn2 119.4(6) . . ?
C20 N5 C24 120.4(9) . . ?
C20 N5 Mn4 124.7(7) . . ?
C24 N5 Mn4 113.8(6) . . ?
C25 N6 N7 120.5(8) . . ?
C25 N6 Mn4 121.5(7) . . ?
N7 N6 Mn4 116.5(5) . . ?
C32 N7 N6 110.3(7) . . ?
C33 N8 C37 118.1(9) . . ?
C33 N8 Mn6 125.0(7) . . ?
C37 N8 Mn6 116.9(6) . . ?
C38 N9 C42 118.4(9) . . ?
C38 N9 Mn1 125.9(8) . . ?
C42 N9 Mn1 114.4(6) . . ?
C43 N10 N11 117.0(8) . . ?
C43 N10 Mn1 124.3(7) . . ?
N11 N10 Mn1 118.4(6) . . ?
C50 N11 N10 107.5(7) . . ?
C51 N12 C55 119.0(7) . . ?
C51 N12 Mn4 120.7(6) . . ?
C55 N12 Mn4 120.3(6) . . ?
C56 N13 N14 107.2(7) . . ?
C57 N14 N13 114.8(8) . . ?
C57 N14 Mn6 122.1(7) . . ?
N13 N14 Mn6 119.7(5) . . ?
C64 N15 C68 118.1(8) . . ?
C64 N15 Mn2 122.8(7) . . ?
C68 N15 Mn2 116.7(5) . . ?
C69 N16 N17 121.4(7) . . ?
C69 N16 Mn2 123.0(6) . . ?
N17 N16 Mn2 115.4(5) . . ?
C76 N17 N16 111.4(7) . . ?
C77 N18 C81 119.0(7) . . ?
C77 N18 Mn5 120.7(5) . . ?
C81 N18 Mn5 120.3(5) . . ?
C82 N19 C86 117.0(8) . . ?
C82 N19 Mn3 126.0(7) . . ?
C86 N19 Mn3 116.0(6) . . ?
C87 N20 N21 119.1(8) . . ?
C87 N20 Mn3 122.3(6) . . ?
N21 N20 Mn3 118.2(5) . . ?
C19 N21 N20 110.5(7) 5 . ?
O8 N22 O7 110.2(19) . . ?
O8 N22 O9 125(2) . . ?
O7 N22 O9 124(2) . . ?
O10 N23 O11 108(2) . . ?
O10 N23 O12 130(3) . . ?
O11 N23 O12 117(2) . . ?
N1 C1 C2 125.8(13) . . ?
N1 C1 H1 118.0(12) . . ?
C2 C1 H1 116.2(13) . . ?
C1 C2 C3 112.3(13) . . ?
C1 C2 H2 121.5(16) . . ?
C3 C2 H2 126.2(14) . . ?
C4 C3 C2 122.1(13) . . ?
C4 C3 H3 121.4(19) . . ?
C2 C3 H3 116.5(17) . . ?
C3 C4 C5 120.9(13) . . ?
C3 C4 H4 121.2(14) . . ?
C5 C4 H4 117.9(12) . . ?
N1 C5 C6 117.1(9) . . ?
N1 C5 C4 117.8(10) . . ?
C6 C5 C4 124.9(11) . . ?
N2 C6 C5 114.4(10) . . ?
N2 C6 C7 122.4(11) . . ?
C5 C6 C7 123.1(9) . . ?
C12 C7 C8 117.7(12) . . ?
C12 C7 C6 124.0(11) . . ?
C8 C7 C6 118.2(12) . . ?
C9 C8 C7 121.4(16) . . ?
C9 C8 H5 119.5(14) . . ?
C7 C8 H5 119.0(12) . . ?
C8 C9 C10 117.7(16) . . ?
C8 C9 H6 124(2) . . ?
C10 C9 H6 118.5(17) . . ?
C11 C10 C9 118.1(15) . . ?
C11 C10 H7 124(3) . . ?
C9 C10 H7 118(3) . . ?
C10 C11 C12 122.6(18) . . ?
C10 C11 H8 115.7(16) . . ?
C12 C11 H8 121.5(17) . . ?
C7 C12 C11 121.7(16) . . ?
C7 C12 H9 116.9(11) . . ?
C11 C12 H9 121.4(16) . . ?
N3 C13 O1 128.7(9) . . ?
N3 C13 C14 117.0(8) . . ?
O1 C13 C14 114.2(7) . . ?
N4 C14 C15 122.1(9) . . ?
N4 C14 C13 114.3(7) . . ?
C15 C14 C13 123.5(8) . . ?
C14 C15 C16 116.8(9) . . ?
C14 C15 H10 121.2(10) . . ?
C16 C15 H10 122.0(10) . . ?
C17 C16 C15 120.2(10) . . ?
C17 C16 H11 121.7(12) . . ?
C15 C16 H11 118.0(11) . . ?
C16 C17 C18 118.9(10) . . ?
C16 C17 H12 119.5(11) . . ?
C18 C17 H12 121.7(10) . . ?
N4 C18 C17 122.0(8) . . ?
N4 C18 C19 114.9(7) . . ?
C17 C18 C19 123.1(8) . . ?
N21 C19 O2 125.4(8) 5 . ?
N21 C19 C18 119.7(8) 5 . ?
O2 C19 C18 114.8(8) . . ?
N5 C20 C21 123.5(11) . . ?
N5 C20 H13 118.9(11) . . ?
C21 C20 H13 117.5(11) . . ?
C20 C21 C22 116.7(11) . . ?
C20 C21 H14 120.9(14) . . ?
C22 C21 H14 122.4(13) . . ?
C23 C22 C21 121.0(11) . . ?
C23 C22 H15 117.6(14) . . ?
C21 C22 H15 121.2(13) . . ?
C22 C23 C24 119.6(11) . . ?
C22 C23 H16 120.4(10) . . ?
C24 C23 H16 120.0(10) . . ?
C23 C24 N5 118.4(9) . . ?
C23 C24 C25 126.6(9) . . ?
N5 C24 C25 115.0(8) . . ?
N6 C25 C24 115.5(9) . . ?
N6 C25 C26 124.9(9) . . ?
C24 C25 C26 119.4(8) . . ?
C27 C26 C31 116.0(9) . . ?
C27 C26 C25 120.0(10) . . ?
C31 C26 C25 123.5(9) . . ?
C26 C27 C28 121.5(11) . . ?
C26 C27 H17 117.9(10) . . ?
C28 C27 H17 120.6(11) . . ?
C29 C28 C27 120.4(11) . . ?
C29 C28 H18 123.5(15) . . ?
C27 C28 H18 116.0(15) . . ?
C28 C29 C30 120.5(12) . . ?
C28 C29 H19 118.9(15) . . ?
C30 C29 H19 120.6(15) . . ?
C29 C30 C31 120.4(12) . . ?
C29 C30 H20 119.1(11) . . ?
C31 C30 H20 120.4(12) . . ?
C30 C31 C26 121.2(10) . . ?
C30 C31 H21 121.3(12) . . ?
C26 C31 H21 117.5(11) . . ?
O3 C32 N7 125.6(8) . . ?
O3 C32 C81 117.8(7) . 5 ?
N7 C32 C81 116.6(8) . 5 ?
N8 C33 C34 123.1(11) . . ?
N8 C33 H22 119.6(11) . . ?
C34 C33 H22 117.3(11) . . ?
C35 C34 C33 116.7(14) . . ?
C35 C34 H23 121.6(16) . . ?
C33 C34 H23 121.3(15) . . ?
C36 C35 C34 120.2(12) . . ?
C36 C35 H24 123.6(16) . . ?
C34 C35 H24 116.0(15) . . ?
C35 C36 C37 117.9(11) . . ?
C35 C36 H25 120.7(11) . . ?
C37 C36 H25 121.4(11) . . ?
N8 C37 C36 123.9(10) . . ?
N8 C37 C57 116.0(8) . 5 ?
C36 C37 C57 120.0(10) . 5 ?
N9 C38 C39 126.0(13) . . ?
N9 C38 H26 117.7(10) . . ?
C39 C38 H26 116.3(11) . . ?
C38 C39 C40 114.5(13) . . ?
C38 C39 H27 125.7(17) . . ?
C40 C39 H27 119.6(15) . . ?
C41 C40 C39 122.7(13) . . ?
C41 C40 H28 117.0(18) . . ?
C39 C40 H28 120.3(16) . . ?
C40 C41 C42 117.9(13) . . ?
C40 C41 H29 122.2(12) . . ?
C42 C41 H29 119.9(11) . . ?
N9 C42 C41 120.4(9) . . ?
N9 C42 C43 116.0(8) . . ?
C41 C42 C43 123.6(10) . . ?
N10 C43 C44 127.0(9) . . ?
N10 C43 C42 111.8(9) . . ?
C44 C43 C42 121.1(9) . . ?
C45 C44 C49 120.5(11) . . ?
C45 C44 C43 121.4(10) . . ?
C49 C44 C43 118.1(10) . . ?
C46 C45 C44 118.5(12) . . ?
C46 C45 H30 121.0(13) . . ?
C44 C45 H30 120.3(11) . . ?
C45 C46 C47 122.1(13) . . ?
C45 C46 H31 122.1(16) . . ?
C47 C46 H31 115.7(13) . . ?
C48 C47 C46 117.3(13) . . ?
C48 C47 H32 124.3(18) . . ?
C46 C47 H32 118.4(16) . . ?
C47 C48 C49 122.8(15) . . ?
C47 C48 H33 113.5(18) . . ?
C49 C48 H33 123.3(18) . . ?
C48 C49 C44 118.6(14) . . ?
C48 C49 H34 118.7(16) . . ?
C44 C49 H34 122.7(13) . . ?
O4 C50 N11 128.0(8) . . ?
O4 C50 C51 116.5(7) . . ?
N11 C50 C51 115.5(8) . . ?
N12 C51 C52 120.8(8) . . ?
N12 C51 C50 111.6(8) . . ?
C52 C51 C50 127.6(8) . . ?
C51 C52 C53 119.8(9) . . ?
C51 C52 H35 120.8(9) . . ?
C53 C52 H35 119.4(9) . . ?
C54 C53 C52 119.8(9) . . ?
C54 C53 H36 120.5(11) . . ?
C52 C53 H36 119.8(11) . . ?
C55 C54 C53 118.5(9) . . ?
C55 C54 H37 120.8(10) . . ?
C53 C54 H37 120.7(10) . . ?
N12 C55 C54 122.1(8) . . ?
N12 C55 C56 111.4(7) . . ?
C54 C55 C56 126.5(8) . . ?
O5 C56 N13 128.7(8) . . ?
O5 C56 C55 115.7(7) . . ?
N13 C56 C55 115.6(7) . . ?
N14 C57 C58 129.0(10) . . ?
N14 C57 C37 110.1(9) . 5 ?
C58 C57 C37 120.8(9) . 5 ?
C63 C58 C59 119.0(11) . . ?
C63 C58 C57 120.5(12) . . ?
C59 C58 C57 120.5(12) . . ?
C58 C59 C60 122.3(14) . . ?
C58 C59 H38 119.1(11) . . ?
C60 C59 H38 118.5(14) . . ?
C61 C60 C59 116.2(16) . . ?
C61 C60 H39 119.9(15) . . ?
C59 C60 H39 124(2) . . ?
C60 C61 C62 125.5(12) . . ?
C60 C61 H40 118(2) . . ?
C62 C61 H40 116(2) . . ?
C63 C62 C61 113.0(17) . . ?
C63 C62 H41 129(2) . . ?
C61 C62 H41 118.2(16) . . ?
C58 C63 C62 123.3(17) . . ?
C58 C63 H42 118.6(13) . . ?
C62 C63 H42 118.1(17) . . ?
N15 C64 C65 121.7(9) . . ?
N15 C64 H43 118.6(10) . . ?
C65 C64 H43 119.7(9) . . ?
C66 C65 C64 119.8(9) . . ?
C66 C65 H44 122.0(10) . . ?
C64 C65 H44 118.2(11) . . ?
C67 C66 C65 116.9(10) . . ?
C67 C66 H45 122.0(11) . . ?
C65 C66 H45 121.1(10) . . ?
C66 C67 C68 121.9(10) . . ?
C66 C67 H46 118.7(10) . . ?
C68 C67 H46 119.3(9) . . ?
C67 C68 N15 121.5(8) . . ?
C67 C68 C69 125.9(9) . . ?
N15 C68 C69 112.5(8) . . ?
N16 C69 C70 125.9(8) . . ?
N16 C69 C68 115.2(8) . . ?
C70 C69 C68 118.7(8) . . ?
C75 C70 C71 118.8(9) . . ?
C75 C70 C69 121.9(8) . . ?
C71 C70 C69 119.3(9) . . ?
C72 C71 C70 120.0(10) . . ?
C72 C71 H47 119.9(10) . . ?
C70 C71 H47 119.8(10) . . ?
C73 C72 C71 119.5(10) . . ?
C73 C72 H48 119.8(13) . . ?
C71 C72 H48 120.4(13) . . ?
C72 C73 C74 121.7(11) . . ?
C72 C73 H49 120.9(14) . . ?
C74 C73 H49 117.4(15) . . ?
C75 C74 C73 119.6(11) . . ?
C75 C74 H50 119.8(11) . . ?
C73 C74 H50 120.6(11) . . ?
C74 C75 C70 120.4(9) . . ?
C74 C75 H51 119.1(10) . . ?
C70 C75 H51 120.5(9) . . ?
O6 C76 N17 126.8(7) . . ?
O6 C76 C77 116.8(7) . . ?
N17 C76 C77 116.2(7) . . ?
N18 C77 C78 121.5(8) . . ?
N18 C77 C76 112.1(7) . . ?
C78 C77 C76 126.2(8) . . ?
C77 C78 C79 118.6(9) . . ?
C77 C78 H52 120.8(10) . . ?
C79 C78 H52 120.6(9) . . ?
C80 C79 C78 120.5(9) . . ?
C80 C79 H53 121.2(9) . . ?
C78 C79 H53 118.3(10) . . ?
C79 C80 C81 119.0(8) . . ?
C79 C80 H54 120.6(9) . . ?
C81 C80 H54 120.4(9) . . ?
N18 C81 C80 121.3(7) . . ?
N18 C81 C32 112.4(7) . 5 ?
C80 C81 C32 126.2(8) . 5 ?
N19 C82 C83 125.2(10) . . ?
N19 C82 H55 118.7(11) . . ?
C83 C82 H55 116.0(10) . . ?
C84 C83 C82 116.1(10) . . ?
C84 C83 H56 123.0(11) . . ?
C82 C83 H56 120.7(12) . . ?
C85 C84 C83 121.3(10) . . ?
C85 C84 H57 119.3(12) . . ?
C83 C84 H57 119.4(12) . . ?
C84 C85 C86 119.0(10) . . ?
C84 C85 H58 121.8(10) . . ?
C86 C85 H58 119.2(10) . . ?
N19 C86 C85 121.2(9) . . ?
N19 C86 C87 113.8(8) . . ?
C85 C86 C87 124.9(9) . . ?
N20 C87 C88 126.4(9) . . ?
N20 C87 C86 114.8(8) . . ?
C88 C87 C86 118.8(9) . . ?
C93 C88 C89 118.2(9) . . ?
C93 C88 C87 121.0(9) . . ?
C89 C88 C87 120.8(9) . . ?
C90 C89 C88 117.4(11) . . ?
C90 C89 H59 122.3(12) . . ?
C88 C89 H59 120.3(10) . . ?
C89 C90 C91 122.9(11) . . ?
C89 C90 H60 119.6(14) . . ?
C91 C90 H60 117.4(11) . . ?
C92 C91 C90 118.0(10) . . ?
C92 C91 H61 123.7(15) . . ?
C90 C91 H61 118.3(14) . . ?
C93 C92 C91 122.8(11) . . ?
C93 C92 H62 118.5(11) . . ?
C91 C92 H62 118.3(12) . . ?
C92 C93 C88 120.7(10) . . ?
C92 C93 H63 120.4(10) . . ?
C88 C93 H63 118.9(10) . . ?

loop_
_geom_bond_atom_site_label_1
_geom_bond_atom_site_label_2
_geom_bond_distance
_geom_bond_site_symmetry_2
_geom_bond_publ_flag
Mn1 O1 2.155(6) . ?
Mn1 O4 2.169(6) . ?
Mn1 N2 2.174(8) . ?
Mn1 N10 2.177(8) . ?
Mn1 N9 2.292(8) . ?
Mn1 N1 2.300(8) . ?
Mn2 O6 2.175(6) . ?
Mn2 N4 2.180(7) . ?
Mn2 N16 2.233(7) . ?
Mn2 O1 2.246(6) . ?
Mn2 O2 2.253(6) . ?
Mn2 N15 2.278(7) . ?
Mn3 O2 2.163(6) . ?
Mn3 O2 2.163(6) 5 ?
Mn3 N20 2.182(7) 5 ?
Mn3 N20 2.182(7) . ?
Mn3 N19 2.272(8) 5 ?
Mn3 N19 2.272(8) . ?
Mn4 O3 2.150(6) . ?
Mn4 N12 2.160(7) . ?
Mn4 O5 2.210(6) . ?
Mn4 N6 2.220(7) . ?
Mn4 O4 2.229(6) . ?
Mn4 N5 2.273(8) . ?
Mn5 N18 2.159(6) . ?
Mn5 N18 2.159(6) 5 ?
Mn5 O3 2.231(6) 5 ?
Mn5 O3 2.231(6) . ?
Mn5 O6 2.233(6) 5 ?
Mn5 O6 2.233(6) . ?
Mn6 O5 2.174(6) 5 ?
Mn6 O5 2.174(6) . ?
Mn6 N14 2.184(8) . ?
Mn6 N14 2.184(8) 5 ?
Mn6 N8 2.270(8) . ?
Mn6 N8 2.270(8) 5 ?
O1 C13 1.336(11) . ?
O2 C19 1.325(10) . ?
O3 C32 1.307(10) . ?
O4 C50 1.272(10) . ?
O5 C56 1.274(10) . ?
O6 C76 1.279(10) . ?
O7 N22 1.24(2) . ?
O8 N22 1.22(2) . ?
O9 N22 1.26(2) . ?
O10 N23 1.27(3) . ?
O11 N23 1.32(3) . ?
O12 N23 1.41(3) . ?
O13 H64 0.971(18) . ?
O13 H65 1.004(18) . ?
O14 H66 0.98(3) . ?
O14 H67 0.93(3) . ?
O15 H68 1.05(4) . ?
O15 H69 1.02(5) . ?
O16 H72 1.03(4) . ?
O16 H73 1.22(4) . ?
O18 H70 0.90(4) . ?
O18 H71 0.97(4) . ?
N1 C1 1.285(14) . ?
N1 C5 1.365(15) . ?
N2 C6 1.316(13) . ?
N2 N3 1.431(12) . ?
N3 C13 1.280(11) . ?
N4 C18 1.324(11) . ?
N4 C14 1.364(11) . ?
N5 C20 1.266(13) . ?
N5 C24 1.434(12) . ?
N6 C25 1.285(11) . ?
N6 N7 1.398(10) . ?
N7 C32 1.326(10) . ?
N8 C33 1.319(13) . ?
N8 C37 1.333(13) . ?
N9 C38 1.299(13) . ?
N9 C42 1.365(13) . ?
N10 C43 1.290(13) . ?
N10 N11 1.417(11) . ?
N11 C50 1.316(12) . ?
N12 C51 1.376(11) . ?
N12 C55 1.381(11) . ?
N13 C56 1.294(11) . ?
N13 N14 1.383(10) . ?
N14 C57 1.334(12) . ?
N15 C64 1.345(11) . ?
N15 C68 1.393(13) . ?
N16 C69 1.260(12) . ?
N16 N17 1.394(10) . ?
N17 C76 1.302(11) . ?
N18 C77 1.358(11) . ?
N18 C81 1.365(11) . ?
N19 C82 1.306(12) . ?
N19 C86 1.386(13) . ?
N20 C87 1.292(12) . ?
N20 N21 1.365(10) . ?
N21 C19 1.296(12) 5 ?
C1 C2 1.411(18) . ?
C1 H1 0.971(12) . ?
C2 C3 1.48(2) . ?
C2 H2 0.970(15) . ?
C3 C4 1.25(2) . ?
C3 H3 0.982(14) . ?
C4 C5 1.465(16) . ?
C4 H4 0.979(13) . ?
C5 C6 1.425(16) . ?
C6 C7 1.533(16) . ?
C7 C12 1.336(19) . ?
C7 C8 1.397(17) . ?
C8 C9 1.38(2) . ?
C8 H5 0.978(16) . ?
C9 C10 1.43(3) . ?
C9 H6 0.989(16) . ?
C10 C11 1.33(3) . ?
C10 H7 0.915(16) . ?
C11 C12 1.343(18) . ?
C11 H8 0.962(17) . ?
C12 H9 0.961(16) . ?
C13 C14 1.500(13) . ?
C14 C15 1.399(13) . ?
C15 C16 1.422(16) . ?
C15 H10 0.942(10) . ?
C16 C17 1.374(16) . ?
C16 H11 0.968(10) . ?
C17 C18 1.403(13) . ?
C17 H12 0.942(11) . ?
C18 C19 1.477(12) . ?
C19 N21 1.296(12) 5 ?
C20 C21 1.408(18) . ?
C20 H13 0.935(12) . ?
C21 C22 1.42(2) . ?
C21 H14 0.977(14) . ?
C22 C23 1.347(17) . ?
C22 H15 0.962(11) . ?
C23 C24 1.401(13) . ?
C23 H16 0.960(11) . ?
C24 C25 1.452(14) . ?
C25 C26 1.480(13) . ?
C26 C27 1.395(14) . ?
C26 C31 1.407(15) . ?
C27 C28 1.432(17) . ?
C27 H17 0.938(12) . ?
C28 C29 1.31(2) . ?
C28 H18 0.965(12) . ?
C29 C30 1.384(19) . ?
C29 H19 0.954(12) . ?
C30 C31 1.399(15) . ?
C30 H20 0.935(13) . ?
C31 H21 0.957(11) . ?
C32 C81 1.461(12) 5 ?
C33 C34 1.44(2) . ?
C33 H22 0.956(11) . ?
C34 C35 1.40(2) . ?
C34 H23 0.882(17) . ?
C35 C36 1.370(18) . ?
C35 H24 0.944(12) . ?
C36 C37 1.414(14) . ?
C36 H25 0.960(12) . ?
C37 C57 1.558(15) 5 ?
C38 C39 1.385(18) . ?
C38 H26 0.960(13) . ?
C39 C40 1.39(2) . ?
C39 H27 0.950(14) . ?
C40 C41 1.36(2) . ?
C40 H28 0.954(13) . ?
C41 C42 1.405(15) . ?
C41 H29 0.966(14) . ?
C42 C43 1.534(13) . ?
C43 C44 1.490(15) . ?
C44 C45 1.374(15) . ?
C44 C49 1.396(18) . ?
C45 C46 1.349(17) . ?
C45 H30 0.976(13) . ?
C46 C47 1.42(2) . ?
C46 H31 0.948(13) . ?
C47 C48 1.33(2) . ?
C47 H32 0.912(14) . ?
C48 C49 1.37(2) . ?
C48 H33 0.942(15) . ?
C49 H34 0.976(15) . ?
C50 C51 1.478(12) . ?
C51 C52 1.382(13) . ?
C52 C53 1.406(15) . ?
C52 H35 0.948(9) . ?
C53 C54 1.394(15) . ?
C53 H36 0.939(9) . ?
C54 C55 1.386(14) . ?
C54 H37 0.950(10) . ?
C55 C56 1.508(12) . ?
C57 C58 1.405(14) . ?
C57 C37 1.558(15) 5 ?
C58 C63 1.396(19) . ?
C58 C59 1.403(17) . ?
C59 C60 1.412(18) . ?
C59 H38 0.962(14) . ?
C60 C61 1.39(3) . ?
C60 H39 0.954(18) . ?
C61 C62 1.46(3) . ?
C61 H40 0.933(12) . ?
C62 C63 1.43(2) . ?
C62 H41 0.92(2) . ?
C63 H42 0.941(18) . ?
C64 C65 1.440(15) . ?
C64 H43 0.953(10) . ?
C65 C66 1.407(16) . ?
C65 H44 0.958(9) . ?
C66 C67 1.384(14) . ?
C66 H45 0.961(11) . ?
C67 C68 1.388(13) . ?
C67 H46 0.949(10) . ?
C68 C69 1.501(12) . ?
C69 C70 1.500(13) . ?
C70 C75 1.404(14) . ?
C70 C71 1.430(13) . ?
C71 C72 1.407(16) . ?
C71 H47 0.943(10) . ?
C72 C73 1.370(19) . ?
C72 H48 0.954(11) . ?
C73 C74 1.403(18) . ?
C73 H49 0.939(11) . ?
C74 C75 1.395(14) . ?
C74 H50 0.922(12) . ?
C75 H51 0.941(9) . ?
C76 C77 1.486(12) . ?
C77 C78 1.388(12) . ?
C78 C79 1.390(14) . ?
C78 H52 0.948(10) . ?
C79 C80 1.369(14) . ?
C79 H53 0.964(10) . ?
C80 C81 1.390(12) . ?
C80 H54 0.964(8) . ?
C81 C32 1.461(12) 5 ?
C82 C83 1.415(16) . ?
C82 H55 0.953(11) . ?
C83 C84 1.377(18) . ?
C83 H56 0.956(11) . ?
C84 C85 1.357(16) . ?
C84 H57 0.965(11) . ?
C85 C86 1.404(13) . ?
C85 H58 0.954(10) . ?
C86 C87 1.528(13) . ?
C87 C88 1.456(13) . ?
C88 C93 1.422(15) . ?
C88 C89 1.446(14) . ?
C89 C90 1.363(15) . ?
C89 H59 0.929(11) . ?
C90 C91 1.42(2) . ?
C90 H60 0.945(12) . ?
C91 C92 1.352(18) . ?
C91 H61 0.959(11) . ?
C92 C93 1.341(15) . ?
C92 H62 0.955(11) . ?
C93 H63 0.957(10) . ?

loop_
_geom_torsion_atom_site_label_1
_geom_torsion_atom_site_label_2
_geom_torsion_atom_site_label_3
_geom_torsion_atom_site_label_4
_geom_torsion
_geom_torsion_site_symmetry_1
_geom_torsion_site_symmetry_2
_geom_torsion_site_symmetry_3
_geom_torsion_site_symmetry_4
_geom_torsion_publ_flag
O4 Mn1 O1 C13 134.3(6) . . . . ?
N2 Mn1 O1 C13 6.6(6) . . . . ?
N10 Mn1 O1 C13 -156.0(6) . . . . ?
N9 Mn1 O1 C13 -80.7(6) . . . . ?
N1 Mn1 O1 C13 22.9(8) . . . . ?
O4 Mn1 O1 Mn2 -60.5(4) . . . . ?
N2 Mn1 O1 Mn2 171.8(4) . . . . ?
N10 Mn1 O1 Mn2 9.2(5) . . . . ?
N9 Mn1 O1 Mn2 84.5(4) . . . . ?
N1 Mn1 O1 Mn2 -171.8(4) . . . . ?
O6 Mn2 O1 C13 -126.1(6) . . . . ?
N4 Mn2 O1 C13 -7.7(6) . . . . ?
N16 Mn2 O1 C13 159.0(6) . . . . ?
O2 Mn2 O1 C13 -22.5(8) . . . . ?
N15 Mn2 O1 C13 90.1(6) . . . . ?
O6 Mn2 O1 Mn1 69.6(4) . . . . ?
N4 Mn2 O1 Mn1 -172.1(4) . . . . ?
N16 Mn2 O1 Mn1 -5.3(4) . . . . ?
O2 Mn2 O1 Mn1 173.1(3) . . . . ?
N15 Mn2 O1 Mn1 -74.3(4) . . . . ?
O2 Mn3 O2 C19 -122.8(6) 5 . . . ?
N20 Mn3 O2 C19 -9.3(6) 5 . . . ?
N20 Mn3 O2 C19 159.6(6) . . . . ?
N19 Mn3 O2 C19 -15.8(8) 5 . . . ?
N19 Mn3 O2 C19 91.2(6) . . . . ?
O2 Mn3 O2 Mn2 75.4(3) 5 . . . ?
N20 Mn3 O2 Mn2 -171.0(4) 5 . . . ?
N20 Mn3 O2 Mn2 -2.1(5) . . . . ?
N19 Mn3 O2 Mn2 -177.6(4) 5 . . . ?
N19 Mn3 O2 Mn2 -70.5(4) . . . . ?
O6 Mn2 O2 C19 133.6(6) . . . . ?
N4 Mn2 O2 C19 8.7(6) . . . . ?
N16 Mn2 O2 C19 -158.1(6) . . . . ?
O1 Mn2 O2 C19 23.5(8) . . . . ?
N15 Mn2 O2 C19 -83.5(6) . . . . ?
O6 Mn2 O2 Mn3 -65.4(4) . . . . ?
N4 Mn2 O2 Mn3 169.7(4) . . . . ?
N16 Mn2 O2 Mn3 2.9(4) . . . . ?
O1 Mn2 O2 Mn3 -175.5(3) . . . . ?
N15 Mn2 O2 Mn3 77.5(4) . . . . ?
N12 Mn4 O3 C32 -171.5(5) . . . . ?
O5 Mn4 O3 C32 121.1(6) . . . . ?
N6 Mn4 O3 C32 1.9(6) . . . . ?
O4 Mn4 O3 C32 -94.8(6) . . . . ?
N5 Mn4 O3 C32 16.6(8) . . . . ?
N12 Mn4 O3 Mn5 1.3(4) . . . . ?
O5 Mn4 O3 Mn5 -66.0(3) . . . . ?
N6 Mn4 O3 Mn5 174.7(4) . . . . ?
O4 Mn4 O3 Mn5 78.1(4) . . . . ?
N5 Mn4 O3 Mn5 -170.5(4) . . . . ?
N18 Mn5 O3 C32 173.5(6) . . . . ?
N18 Mn5 O3 C32 -2.8(6) 5 . . . ?
O3 Mn5 O3 C32 -110.0(6) 5 . . . ?
O6 Mn5 O3 C32 -6.1(8) 5 . . . ?
O6 Mn5 O3 C32 104.7(6) . . . . ?
N18 Mn5 O3 Mn4 0.8(4) . . . . ?
N18 Mn5 O3 Mn4 -175.5(4) 5 . . . ?
O3 Mn5 O3 Mn4 77.3(3) 5 . . . ?
O6 Mn5 O3 Mn4 -178.8(3) 5 . . . ?
O6 Mn5 O3 Mn4 -68.0(3) . . . . ?
O1 Mn1 O4 C50 126.7(6) . . . . ?
N2 Mn1 O4 C50 -162.9(6) . . . . ?
N10 Mn1 O4 C50 2.5(6) . . . . ?
N9 Mn1 O4 C50 14.5(8) . . . . ?
N1 Mn1 O4 C50 -88.6(6) . . . . ?
O1 Mn1 O4 Mn4 -64.9(4) . . . . ?
N2 Mn1 O4 Mn4 5.6(6) . . . . ?
N10 Mn1 O4 Mn4 170.9(5) . . . . ?
N9 Mn1 O4 Mn4 -177.1(4) . . . . ?
N1 Mn1 O4 Mn4 79.8(4) . . . . ?
O3 Mn4 O4 C50 -121.5(6) . . . . ?
N12 Mn4 O4 C50 -7.0(6) . . . . ?
O5 Mn4 O4 C50 -16.9(8) . . . . ?
N6 Mn4 O4 C50 163.7(6) . . . . ?
N5 Mn4 O4 C50 92.2(6) . . . . ?
O3 Mn4 O4 Mn1 70.6(4) . . . . ?
N12 Mn4 O4 Mn1 -174.9(4) . . . . ?
O5 Mn4 O4 Mn1 175.2(3) . . . . ?
N6 Mn4 O4 Mn1 -4.2(4) . . . . ?
N5 Mn4 O4 Mn1 -75.7(4) . . . . ?
O5 Mn6 O5 C56 -115.5(6) 5 . . . ?
N14 Mn6 O5 C56 -3.6(6) . . . . ?
N14 Mn6 O5 C56 166.8(6) 5 . . . ?
N8 Mn6 O5 C56 98.3(6) . . . . ?
N8 Mn6 O5 C56 -1.5(8) 5 . . . ?
O5 Mn6 O5 Mn4 73.8(3) 5 . . . ?
N14 Mn6 O5 Mn4 -174.2(4) . . . . ?
N14 Mn6 O5 Mn4 -3.9(5) 5 . . . ?
N8 Mn6 O5 Mn4 -72.4(4) . . . . ?
N8 Mn6 O5 Mn4 -172.2(4) 5 . . . ?
O3 Mn4 O5 C56 127.0(6) . . . . ?
N12 Mn4 O5 C56 6.2(6) . . . . ?
N6 Mn4 O5 C56 -164.6(6) . . . . ?
O4 Mn4 O5 C56 16.0(8) . . . . ?
N5 Mn4 O5 C56 -89.1(7) . . . . ?
O3 Mn4 O5 Mn6 -62.9(4) . . . . ?
N12 Mn4 O5 Mn6 176.3(4) . . . . ?
N6 Mn4 O5 Mn6 5.5(5) . . . . ?
O4 Mn4 O5 Mn6 -173.8(3) . . . . ?
N5 Mn4 O5 Mn6 81.0(4) . . . . ?
N4 Mn2 O6 C76 176.3(5) . . . . ?
N16 Mn2 O6 C76 -5.2(5) . . . . ?
O1 Mn2 O6 C76 -105.3(5) . . . . ?
O2 Mn2 O6 C76 110.9(5) . . . . ?
N15 Mn2 O6 C76 1.6(7) . . . . ?
N4 Mn2 O6 Mn5 -1.3(5) . . . . ?
N16 Mn2 O6 Mn5 177.3(4) . . . . ?
O1 Mn2 O6 Mn5 77.2(4) . . . . ?
O2 Mn2 O6 Mn5 -66.6(3) . . . . ?
N15 Mn2 O6 Mn5 -175.9(3) . . . . ?
N18 Mn5 O6 C76 0.4(5) . . . . ?
N18 Mn5 O6 C76 -175.9(5) 5 . . . ?
O3 Mn5 O6 C76 3.7(7) 5 . . . ?
O3 Mn5 O6 C76 113.7(6) . . . . ?
O6 Mn5 O6 C76 -100.9(6) 5 . . . ?
N18 Mn5 O6 Mn2 177.8(4) . . . . ?
N18 Mn5 O6 Mn2 1.5(4) 5 . . . ?
O3 Mn5 O6 Mn2 -178.9(3) 5 . . . ?
O3 Mn5 O6 Mn2 -68.9(3) . . . . ?
O6 Mn5 O6 Mn2 76.5(3) 5 . . . ?
O1 Mn1 N1 C1 165.3(9) . . . . ?
O4 Mn1 N1 C1 56.9(10) . . . . ?
N2 Mn1 N1 C1 -178.1(11) . . . . ?
N10 Mn1 N1 C1 -15.6(10) . . . . ?
N9 Mn1 N1 C1 -86.9(10) . . . . ?
O1 Mn1 N1 C5 -29.7(10) . . . . ?
O4 Mn1 N1 C5 -138.2(7) . . . . ?
N2 Mn1 N1 C5 -13.2(7) . . . . ?
N10 Mn1 N1 C5 149.4(8) . . . . ?
N9 Mn1 N1 C5 78.0(8) . . . . ?
O1 Mn1 N2 C6 -179.0(8) . . . . ?
O4 Mn1 N2 C6 101.2(8) . . . . ?
N10 Mn1 N2 C6 -40.0(13) . . . . ?
N9 Mn1 N2 C6 -77.3(8) . . . . ?
N1 Mn1 N2 C6 11.4(8) . . . . ?
O1 Mn1 N2 N3 -8.1(6) . . . . ?
O4 Mn1 N2 N3 -87.9(7) . . . . ?
N10 Mn1 N2 N3 131.0(8) . . . . ?
N9 Mn1 N2 N3 93.7(6) . . . . ?
N1 Mn1 N2 N3 -177.7(7) . . . . ?
C6 N2 N3 C13 179.0(9) . . . . ?
Mn1 N2 N3 C13 7.8(9) . . . . ?
O6 Mn2 N4 C18 -82.4(7) . . . . ?
N16 Mn2 N4 C18 103.7(13) . . . . ?
O1 Mn2 N4 C18 179.8(7) . . . . ?
O2 Mn2 N4 C18 -9.6(6) . . . . ?
N15 Mn2 N4 C18 94.4(7) . . . . ?
O6 Mn2 N4 C14 108.2(7) . . . . ?
N16 Mn2 N4 C14 -65.8(15) . . . . ?
O1 Mn2 N4 C14 10.3(6) . . . . ?
O2 Mn2 N4 C14 -179.0(7) . . . . ?
N15 Mn2 N4 C14 -75.1(7) . . . . ?
O3 Mn4 N5 C20 170.4(8) . . . . ?
N12 Mn4 N5 C20 -2.3(10) . . . . ?
O5 Mn4 N5 C20 71.0(10) . . . . ?
N6 Mn4 N5 C20 -174.8(10) . . . . ?
O4 Mn4 N5 C20 -73.3(10) . . . . ?
O3 Mn4 N5 C24 -21.4(9) . . . . ?
N12 Mn4 N5 C24 165.9(7) . . . . ?
O5 Mn4 N5 C24 -120.8(7) . . . . ?
N6 Mn4 N5 C24 -6.6(7) . . . . ?
O4 Mn4 N5 C24 94.9(7) . . . . ?
O3 Mn4 N6 C25 167.9(8) . . . . ?
N12 Mn4 N6 C25 -41.5(18) . . . . ?
O5 Mn4 N6 C25 91.6(8) . . . . ?
O4 Mn4 N6 C25 -88.8(8) . . . . ?
N5 Mn4 N6 C25 -2.9(8) . . . . ?
O3 Mn4 N6 N7 1.8(6) . . . . ?
N12 Mn4 N6 N7 152.4(12) . . . . ?
O5 Mn4 N6 N7 -74.5(6) . . . . ?
O4 Mn4 N6 N7 105.1(6) . . . . ?
N5 Mn4 N6 N7 -169.0(7) . . . . ?
C25 N6 N7 C32 -171.3(9) . . . . ?
Mn4 N6 N7 C32 -5.0(9) . . . . ?
O5 Mn6 N8 C33 -172.2(8) 5 . . . ?
O5 Mn6 N8 C33 -51.4(9) . . . . ?
N14 Mn6 N8 C33 18.5(10) . . . . ?
N14 Mn6 N8 C33 -170.1(10) 5 . . . ?
N8 Mn6 N8 C33 91.4(10) 5 . . . ?
O5 Mn6 N8 C37 5.0(10) 5 . . . ?
O5 Mn6 N8 C37 125.8(7) . . . . ?
N14 Mn6 N8 C37 -164.3(7) . . . . ?
N14 Mn6 N8 C37 7.1(7) 5 . . . ?
N8 Mn6 N8 C37 -91.4(7) 5 . . . ?
O1 Mn1 N9 C38 59.3(10) . . . . ?
O4 Mn1 N9 C38 168.6(8) . . . . ?
N2 Mn1 N9 C38 -13.6(10) . . . . ?
N10 Mn1 N9 C38 -179.4(10) . . . . ?
N1 Mn1 N9 C38 -84.4(10) . . . . ?
O1 Mn1 N9 C42 -133.8(7) . . . . ?
O4 Mn1 N9 C42 -24.6(10) . . . . ?
N2 Mn1 N9 C42 153.3(8) . . . . ?
N10 Mn1 N9 C42 -12.5(7) . . . . ?
N1 Mn1 N9 C42 82.5(8) . . . . ?
O1 Mn1 N10 C43 102.9(8) . . . . ?
O4 Mn1 N10 C43 -176.6(9) . . . . ?
N2 Mn1 N10 C43 -28.7(13) . . . . ?
N9 Mn1 N10 C43 11.0(8) . . . . ?
N1 Mn1 N10 C43 -76.4(8) . . . . ?
O1 Mn1 N10 N11 -83.7(7) . . . . ?
O4 Mn1 N10 N11 -3.3(6) . . . . ?
N2 Mn1 N10 N11 144.7(8) . . . . ?
N9 Mn1 N10 N11 -175.7(7) . . . . ?
N1 Mn1 N10 N11 96.9(7) . . . . ?
C43 N10 N11 C50 177.3(9) . . . . ?
Mn1 N10 N11 C50 3.5(9) . . . . ?
O3 Mn4 N12 C51 102.8(6) . . . . ?
O5 Mn4 N12 C51 178.3(7) . . . . ?
N6 Mn4 N12 C51 -45.2(17) . . . . ?
O4 Mn4 N12 C51 4.5(6) . . . . ?
N5 Mn4 N12 C51 -82.1(7) . . . . ?
O3 Mn4 N12 C55 -78.7(7) . . . . ?
O5 Mn4 N12 C55 -3.3(6) . . . . ?
N6 Mn4 N12 C55 133.3(13) . . . . ?
O4 Mn4 N12 C55 -177.0(7) . . . . ?
N5 Mn4 N12 C55 96.4(7) . . . . ?
C56 N13 N14 C57 -164.3(9) . . . . ?
C56 N13 N14 Mn6 -4.6(10) . . . . ?
O5 Mn6 N14 C57 -94.0(8) 5 . . . ?
O5 Mn6 N14 C57 162.7(8) . . . . ?
N14 Mn6 N14 C57 32.5(7) 5 . . . ?
N8 Mn6 N14 C57 78.8(8) . . . . ?
N8 Mn6 N14 C57 -16.0(7) 5 . . . ?
O5 Mn6 N14 N13 107.9(7) 5 . . . ?
O5 Mn6 N14 N13 4.6(6) . . . . ?
N14 Mn6 N14 N13 -125.6(7) 5 . . . ?
N8 Mn6 N14 N13 -79.3(7) . . . . ?
N8 Mn6 N14 N13 -174.1(7) 5 . . . ?
O6 Mn2 N15 C64 179.7(6) . . . . ?
N4 Mn2 N15 C64 4.3(8) . . . . ?
N16 Mn2 N15 C64 -173.4(8) . . . . ?
O1 Mn2 N15 C64 -67.6(7) . . . . ?
O2 Mn2 N15 C64 76.9(7) . . . . ?
O6 Mn2 N15 C68 -18.0(8) . . . . ?
N4 Mn2 N15 C68 166.5(6) . . . . ?
N16 Mn2 N15 C68 -11.2(6) . . . . ?
O1 Mn2 N15 C68 94.6(6) . . . . ?
O2 Mn2 N15 C68 -120.8(6) . . . . ?
O6 Mn2 N16 C69 178.3(8) . . . . ?
N4 Mn2 N16 C69 -7.1(17) . . . . ?
O1 Mn2 N16 C69 -79.6(8) . . . . ?
O2 Mn2 N16 C69 101.4(8) . . . . ?
N15 Mn2 N16 C69 2.7(8) . . . . ?
O6 Mn2 N16 N17 4.5(6) . . . . ?
N4 Mn2 N16 N17 179.0(11) . . . . ?
O1 Mn2 N16 N17 106.5(6) . . . . ?
O2 Mn2 N16 N17 -72.5(6) . . . . ?
N15 Mn2 N16 N17 -171.1(7) . . . . ?
C69 N16 N17 C76 -177.1(9) . . . . ?
Mn2 N16 N17 C76 -3.1(9) . . . . ?
N18 Mn5 N18 C77 51.9(6) 5 . . . ?
O3 Mn5 N18 C77 -177.5(7) 5 . . . ?
O3 Mn5 N18 C77 -77.5(7) . . . . ?
O6 Mn5 N18 C77 102.3(6) 5 . . . ?
O6 Mn5 N18 C77 0.5(6) . . . . ?
N18 Mn5 N18 C81 -129.3(6) 5 . . . ?
O3 Mn5 N18 C81 1.3(6) 5 . . . ?
O3 Mn5 N18 C81 101.3(6) . . . . ?
O6 Mn5 N18 C81 -78.9(6) 5 . . . ?
O6 Mn5 N18 C81 179.3(6) . . . . ?
O2 Mn3 N19 C82 -51.0(9) . . . . ?
O2 Mn3 N19 C82 -164.1(8) 5 . . . ?
N20 Mn3 N19 C82 20.0(9) 5 . . . ?
N20 Mn3 N19 C82 -170.6(9) . . . . ?
N19 Mn3 N19 C82 94.0(9) 5 . . . ?
O2 Mn3 N19 C86 117.3(6) . . . . ?
O2 Mn3 N19 C86 4.2(9) 5 . . . ?
N20 Mn3 N19 C86 -171.7(6) 5 . . . ?
N20 Mn3 N19 C86 -2.3(6) . . . . ?
N19 Mn3 N19 C86 -97.7(6) 5 . . . ?
O2 Mn3 N20 C87 -79.4(8) . . . . ?
O2 Mn3 N20 C87 -178.8(8) 5 . . . ?
N20 Mn3 N20 C87 48.8(7) 5 . . . ?
N19 Mn3 N20 C87 97.9(7) 5 . . . ?
N19 Mn3 N20 C87 -2.8(7) . . . . ?
O2 Mn3 N20 N21 108.2(6) . . . . ?
O2 Mn3 N20 N21 8.8(6) 5 . . . ?
N20 Mn3 N20 N21 -123.6(6) 5 . . . ?
N19 Mn3 N20 N21 -74.5(7) 5 . . . ?
N19 Mn3 N20 N21 -175.2(7) . . . . ?
C87 N20 N21 C19 -179.0(9) . . . 5 ?
Mn3 N20 N21 C19 -6.4(10) . . . 5 ?
C5 N1 C1 C2 0(2) . . . . ?
Mn1 N1 C1 C2 163.9(14) . . . . ?
N1 C1 C2 C3 -7(3) . . . . ?
C1 C2 C3 C4 10(3) . . . . ?
C2 C3 C4 C5 -7(3) . . . . ?
C1 N1 C5 C6 -179.8(11) . . . . ?
Mn1 N1 C5 C6 14.6(12) . . . . ?
C1 N1 C5 C4 4.8(17) . . . . ?
Mn1 N1 C5 C4 -160.9(9) . . . . ?
C3 C4 C5 N1 -1(2) . . . . ?
C3 C4 C5 C6 -176.4(16) . . . . ?
N3 N2 C6 C5 -178.4(8) . . . . ?
Mn1 N2 C6 C5 -7.6(12) . . . . ?
N3 N2 C6 C7 -0.8(15) . . . . ?
Mn1 N2 C6 C7 169.9(8) . . . . ?
N1 C5 C6 N2 -5.5(14) . . . . ?
C4 C5 C6 N2 169.6(12) . . . . ?
N1 C5 C6 C7 176.9(10) . . . . ?
C4 C5 C6 C7 -7.9(18) . . . . ?
N2 C6 C7 C12 -48.9(17) . . . . ?
C5 C6 C7 C12 128.5(13) . . . . ?
N2 C6 C7 C8 132.2(11) . . . . ?
C5 C6 C7 C8 -50.4(15) . . . . ?
C12 C7 C8 C9 0(2) . . . . ?
C6 C7 C8 C9 179.4(13) . . . . ?
C7 C8 C9 C10 -5(3) . . . . ?
C8 C9 C10 C11 2(3) . . . . ?
C9 C10 C11 C12 6(3) . . . . ?
C8 C7 C12 C11 8(2) . . . . ?
C6 C7 C12 C11 -171.3(13) . . . . ?
C10 C11 C12 C7 -11(3) . . . . ?
N2 N3 C13 O1 -1.6(13) . . . . ?
N2 N3 C13 C14 -177.9(7) . . . . ?
Mn1 O1 C13 N3 -5.3(12) . . . . ?
Mn2 O1 C13 N3 -172.1(8) . . . . ?
Mn1 O1 C13 C14 171.2(6) . . . . ?
Mn2 O1 C13 C14 4.4(10) . . . . ?
C18 N4 C14 C15 -4.4(14) . . . . ?
Mn2 N4 C14 C15 165.1(8) . . . . ?
C18 N4 C14 C13 178.9(8) . . . . ?
Mn2 N4 C14 C13 -11.6(10) . . . . ?
N3 C13 C14 N4 -178.7(8) . . . . ?
O1 C13 C14 N4 4.4(11) . . . . ?
N3 C13 C14 C15 4.6(15) . . . . ?
O1 C13 C14 C15 -172.2(10) . . . . ?
N4 C14 C15 C16 6.6(17) . . . . ?
C13 C14 C15 C16 -177.0(10) . . . . ?
C14 C15 C16 C17 -3.8(19) . . . . ?
C15 C16 C17 C18 -0.9(19) . . . . ?
C14 N4 C18 C17 -0.8(14) . . . . ?
Mn2 N4 C18 C17 -170.2(8) . . . . ?
C14 N4 C18 C19 178.7(8) . . . . ?
Mn2 N4 C18 C19 9.3(10) . . . . ?
C16 C17 C18 N4 3.4(17) . . . . ?
C16 C17 C18 C19 -176.0(10) . . . . ?
Mn3 O2 C19 N21 10.5(11) . . . 5 ?
Mn2 O2 C19 N21 174.2(7) . . . 5 ?
Mn3 O2 C19 C18 -170.7(6) . . . . ?
Mn2 O2 C19 C18 -7.0(10) . . . . ?
N4 C18 C19 N21 177.7(9) . . . 5 ?
C17 C18 C19 N21 -2.9(14) . . . 5 ?
N4 C18 C19 O2 -1.2(11) . . . . ?
C17 C18 C19 O2 178.3(9) . . . . ?
C24 N5 C20 C21 -5.0(19) . . . . ?
Mn4 N5 C20 C21 162.4(11) . . . . ?
N5 C20 C21 C22 1(2) . . . . ?
C20 C21 C22 C23 4(2) . . . . ?
C21 C22 C23 C24 -3(2) . . . . ?
C22 C23 C24 N5 -0.8(17) . . . . ?
C22 C23 C24 C25 -178.8(11) . . . . ?
C20 N5 C24 C23 5.1(16) . . . . ?
Mn4 N5 C24 C23 -163.6(8) . . . . ?
C20 N5 C24 C25 -176.7(10) . . . . ?
Mn4 N5 C24 C25 14.6(11) . . . . ?
N7 N6 C25 C24 177.3(8) . . . . ?
Mn4 N6 C25 C24 11.7(12) . . . . ?
N7 N6 C25 C26 -8.0(15) . . . . ?
Mn4 N6 C25 C26 -173.5(7) . . . . ?
C23 C24 C25 N6 160.8(11) . . . . ?
N5 C24 C25 N6 -17.2(13) . . . . ?
C23 C24 C25 C26 -14.2(16) . . . . ?
N5 C24 C25 C26 167.7(9) . . . . ?
N6 C25 C26 C27 142.0(11) . . . . ?
C24 C25 C26 C27 -43.4(14) . . . . ?
N6 C25 C26 C31 -29.6(16) . . . . ?
C24 C25 C26 C31 144.9(10) . . . . ?
C31 C26 C27 C28 -1.3(15) . . . . ?
C25 C26 C27 C28 -173.6(10) . . . . ?
C26 C27 C28 C29 2.4(18) . . . . ?
C27 C28 C29 C30 -2(2) . . . . ?
C28 C29 C30 C31 2(2) . . . . ?
C29 C30 C31 C26 -0.5(18) . . . . ?
C27 C26 C31 C30 0.4(15) . . . . ?
C25 C26 C31 C30 172.4(10) . . . . ?
Mn4 O3 C32 N7 -6.1(11) . . . . ?
Mn5 O3 C32 N7 -179.8(7) . . . . ?
Mn4 O3 C32 C81 177.5(6) . . . 5 ?
Mn5 O3 C32 C81 3.9(9) . . . 5 ?
N6 N7 C32 O3 7.5(12) . . . . ?
N6 N7 C32 C81 -176.2(7) . . . 5 ?
C37 N8 C33 C34 -5.5(19) . . . . ?
Mn6 N8 C33 C34 171.7(11) . . . . ?
N8 C33 C34 C35 5(2) . . . . ?
C33 C34 C35 C36 -2(2) . . . . ?
C34 C35 C36 C37 -1(2) . . . . ?
C33 N8 C37 C36 2.4(16) . . . . ?
Mn6 N8 C37 C36 -175.1(8) . . . . ?
C33 N8 C37 C57 177.9(10) . . . 5 ?
Mn6 N8 C37 C57 0.4(11) . . . 5 ?
C35 C36 C37 N8 1.0(18) . . . . ?
C35 C36 C37 C57 -174.3(11) . . . 5 ?
C42 N9 C38 C39 -0.7(19) . . . . ?
Mn1 N9 C38 C39 165.7(12) . . . . ?
N9 C38 C39 C40 -1(2) . . . . ?
C38 C39 C40 C41 0(3) . . . . ?
C39 C40 C41 C42 2(3) . . . . ?
C38 N9 C42 C41 2.9(16) . . . . ?
Mn1 N9 C42 C41 -165.0(9) . . . . ?
C38 N9 C42 C43 -178.4(10) . . . . ?
Mn1 N9 C42 C43 13.7(12) . . . . ?
C40 C41 C42 N9 -4(2) . . . . ?
C40 C41 C42 C43 177.6(14) . . . . ?
N11 N10 C43 C44 -4.3(15) . . . . ?
Mn1 N10 C43 C44 169.1(8) . . . . ?
N11 N10 C43 C42 179.4(8) . . . . ?
Mn1 N10 C43 C42 -7.2(12) . . . . ?
N9 C42 C43 N10 -5.1(14) . . . . ?
C41 C42 C43 N10 173.5(11) . . . . ?
N9 C42 C43 C44 178.3(9) . . . . ?
C41 C42 C43 C44 -3.0(17) . . . . ?
N10 C43 C44 C45 127.5(12) . . . . ?
C42 C43 C44 C45 -56.4(14) . . . . ?
N10 C43 C44 C49 -53.5(16) . . . . ?
C42 C43 C44 C49 122.5(12) . . . . ?
C49 C44 C45 C46 2.7(17) . . . . ?
C43 C44 C45 C46 -178.4(10) . . . . ?
C44 C45 C46 C47 -1.2(19) . . . . ?
C45 C46 C47 C48 1(2) . . . . ?
C46 C47 C48 C49 -2(3) . . . . ?
C47 C48 C49 C44 3(3) . . . . ?
C45 C44 C49 C48 -4(2) . . . . ?
C43 C44 C49 C48 177.4(16) . . . . ?
Mn1 O4 C50 N11 -1.6(12) . . . . ?
Mn4 O4 C50 N11 -170.8(7) . . . . ?
Mn1 O4 C50 C51 177.5(6) . . . . ?
Mn4 O4 C50 C51 8.3(10) . . . . ?
N10 N11 C50 O4 -1.2(13) . . . . ?
N10 N11 C50 C51 179.7(7) . . . . ?
C55 N12 C51 C52 -0.6(13) . . . . ?
Mn4 N12 C51 C52 177.9(8) . . . . ?
C55 N12 C51 C50 179.4(7) . . . . ?
Mn4 N12 C51 C50 -2.1(10) . . . . ?
O4 C50 C51 N12 -4.1(11) . . . . ?
N11 C50 C51 N12 175.2(8) . . . . ?
O4 C50 C51 C52 175.9(10) . . . . ?
N11 C50 C51 C52 -4.8(15) . . . . ?
N12 C51 C52 C53 0.5(17) . . . . ?
C50 C51 C52 C53 -179.5(11) . . . . ?
C51 C52 C53 C54 -1(2) . . . . ?
C52 C53 C54 C55 2.1(19) . . . . ?
C51 N12 C55 C54 1.5(13) . . . . ?
Mn4 N12 C55 C54 -177.0(8) . . . . ?
C51 N12 C55 C56 179.2(7) . . . . ?
Mn4 N12 C55 C56 0.7(9) . . . . ?
C53 C54 C55 N12 -2.3(16) . . . . ?
C53 C54 C55 C56 -179.6(10) . . . . ?
Mn6 O5 C56 N13 2.7(12) . . . . ?
Mn4 O5 C56 N13 173.9(8) . . . . ?
Mn6 O5 C56 C55 -179.1(6) . . . . ?
Mn4 O5 C56 C55 -7.9(10) . . . . ?
N14 N13 C56 O5 1.2(13) . . . . ?
N14 N13 C56 C55 -177.0(7) . . . . ?
N12 C55 C56 O5 4.6(11) . . . . ?
C54 C55 C56 O5 -177.9(9) . . . . ?
N12 C55 C56 N13 -177.0(8) . . . . ?
C54 C55 C56 N13 0.6(14) . . . . ?
N13 N14 C57 C58 3.1(17) . . . . ?
Mn6 N14 C57 C58 -156.0(10) . . . . ?
N13 N14 C57 C37 179.4(8) . . . 5 ?
Mn6 N14 C57 C37 20.4(11) . . . 5 ?
N14 C57 C58 C63 117.0(15) . . . . ?
C37 C57 C58 C63 -59.1(16) 5 . . . ?
N14 C57 C58 C59 -64.9(16) . . . . ?
C37 C57 C58 C59 119.1(12) 5 . . . ?
C63 C58 C59 C60 -3.3(19) . . . . ?
C57 C58 C59 C60 178.5(11) . . . . ?
C58 C59 C60 C61 1.1(19) . . . . ?
C59 C60 C61 C62 -4(2) . . . . ?
C60 C61 C62 C63 8(2) . . . . ?
C59 C58 C63 C62 9(2) . . . . ?
C57 C58 C63 C62 -173.3(15) . . . . ?
C61 C62 C63 C58 -10(2) . . . . ?
C68 N15 C64 C65 -1.5(14) . . . . ?
Mn2 N15 C64 C65 160.5(7) . . . . ?
N15 C64 C65 C66 -0.2(16) . . . . ?
C64 C65 C66 C67 0.0(17) . . . . ?
C65 C66 C67 C68 1.9(17) . . . . ?
C66 C67 C68 N15 -3.7(15) . . . . ?
C66 C67 C68 C69 179.6(10) . . . . ?
C64 N15 C68 C67 3.4(13) . . . . ?
Mn2 N15 C68 C67 -159.7(7) . . . . ?
C64 N15 C68 C69 -179.5(8) . . . . ?
Mn2 N15 C68 C69 17.4(10) . . . . ?
N17 N16 C69 C70 -6.2(15) . . . . ?
Mn2 N16 C69 C70 -179.6(7) . . . . ?
N17 N16 C69 C68 179.0(8) . . . . ?
Mn2 N16 C69 C68 5.5(12) . . . . ?
C67 C68 C69 N16 162.0(10) . . . . ?
N15 C68 C69 N16 -15.0(12) . . . . ?
C67 C68 C69 C70 -13.2(14) . . . . ?
N15 C68 C69 C70 169.8(8) . . . . ?
N16 C69 C70 C75 -35.4(16) . . . . ?
C68 C69 C70 C75 139.3(10) . . . . ?
N16 C69 C70 C71 143.1(11) . . . . ?
C68 C69 C70 C71 -42.3(13) . . . . ?
C75 C70 C71 C72 1.3(16) . . . . ?
C69 C70 C71 C72 -177.2(10) . . . . ?
C70 C71 C72 C73 -1.6(18) . . . . ?
C71 C72 C73 C74 1(2) . . . . ?
C72 C73 C74 C75 0(2) . . . . ?
C73 C74 C75 C70 0.1(17) . . . . ?
C71 C70 C75 C74 -0.5(15) . . . . ?
C69 C70 C75 C74 177.9(10) . . . . ?
Mn2 O6 C76 N17 6.1(11) . . . . ?
Mn5 O6 C76 N17 -176.2(7) . . . . ?
Mn2 O6 C76 C77 -178.9(6) . . . . ?
Mn5 O6 C76 C77 -1.2(9) . . . . ?
N16 N17 C76 O6 -2.0(12) . . . . ?
N16 N17 C76 C77 -177.0(7) . . . . ?
C81 N18 C77 C78 4.2(13) . . . . ?
Mn5 N18 C77 C78 -177.0(8) . . . . ?
C81 N18 C77 C76 180.0(7) . . . . ?
Mn5 N18 C77 C76 -1.2(10) . . . . ?
O6 C76 C77 N18 1.5(11) . . . . ?
N17 C76 C77 N18 177.0(7) . . . . ?
O6 C76 C77 C78 177.0(9) . . . . ?
N17 C76 C77 C78 -7.4(14) . . . . ?
N18 C77 C78 C79 -1.7(16) . . . . ?
C76 C77 C78 C79 -176.8(10) . . . . ?
C77 C78 C79 C80 -0.8(18) . . . . ?
C78 C79 C80 C81 0.6(18) . . . . ?
C77 N18 C81 C80 -4.4(12) . . . . ?
Mn5 N18 C81 C80 176.8(7) . . . . ?
C77 N18 C81 C32 178.9(7) . . . 5 ?
Mn5 N18 C81 C32 0.1(9) . . . 5 ?
C79 C80 C81 N18 2.0(15) . . . . ?
C79 C80 C81 C32 178.2(10) . . . 5 ?
C86 N19 C82 C83 3.0(16) . . . . ?
Mn3 N19 C82 C83 171.1(9) . . . . ?
N19 C82 C83 C84 -2.4(19) . . . . ?
C82 C83 C84 C85 0(2) . . . . ?
C83 C84 C85 C86 1(2) . . . . ?
C82 N19 C86 C85 -1.6(14) . . . . ?
Mn3 N19 C86 C85 -170.9(7) . . . . ?
C82 N19 C86 C87 175.6(9) . . . . ?
Mn3 N19 C86 C87 6.2(10) . . . . ?
C84 C85 C86 N19 -0.3(16) . . . . ?
C84 C85 C86 C87 -177.1(11) . . . . ?
N21 N20 C87 C88 -1.2(14) . . . . ?
Mn3 N20 C87 C88 -173.5(7) . . . . ?
N21 N20 C87 C86 179.3(8) . . . . ?
Mn3 N20 C87 C86 6.9(11) . . . . ?
N19 C86 C87 N20 -8.5(12) . . . . ?
C85 C86 C87 N20 168.6(9) . . . . ?
N19 C86 C87 C88 172.0(8) . . . . ?
C85 C86 C87 C88 -11.0(14) . . . . ?
N20 C87 C88 C93 -47.3(15) . . . . ?
C86 C87 C88 C93 132.2(10) . . . . ?
N20 C87 C88 C89 130.7(11) . . . . ?
C86 C87 C88 C89 -49.8(13) . . . . ?
C93 C88 C89 C90 0.7(17) . . . . ?
C87 C88 C89 C90 -177.4(11) . . . . ?
C88 C89 C90 C91 0(2) . . . . ?
C89 C90 C91 C92 0(2) . . . . ?
C90 C91 C92 C93 0(2) . . . . ?
C91 C92 C93 C88 1(2) . . . . ?
C89 C88 C93 C92 -1.4(16) . . . . ?
C87 C88 C93 C92 176.7(11) . . . . ?
